data_7021470
loop_
_publ_author_name
'Vad, Mads S.'
'Johansson, Frank B.'
'Seidler-Egdal, Rune Kirk'
'McGrady, John E.'
'Novikov, Sergey M.'
'Bozhevolnyi, Sergey I.'
'Bond, Andrew D.'
'McKenzie, Christine J.'

_publ_section_title
;
 Tuning affinity and reversibility for O2 binding in dinuclear Co(ii)
 complexes.
;
_journal_issue 27
_journal_name_full 'Dalton transactions (Cambridge, England : 2003)'
_journal_page_first 9921
_journal_page_last 9929
_journal_paper_doi 10.1039/c3dt50617g
_journal_volume 42
_journal_year 2013
_chemical_formula_moiety 'C47 H46 Co2 N6 O5 2+, 2(Cl O4 -)'
_chemical_formula_sum 'C47 H46 Cl2 Co2 N6 O13'
_chemical_formula_weight 1091.66
_space_group_IT_number 14
_symmetry_cell_setting monoclinic
_symmetry_space_group_name_Hall '-P 2ybc'
_symmetry_space_group_name_H-M 'P 1 21/c 1'
_atom_sites_solution_hydrogens geom
_atom_sites_solution_primary direct
_atom_sites_solution_secondary difmap
_audit_creation_method SHELXL-97
_cell_angle_alpha 90.00
_cell_angle_beta 109.509(2)
_cell_angle_gamma 90.00
_cell_formula_units_Z 8
_cell_length_a 26.3433(11)
_cell_length_b 18.4942(7)
_cell_length_c 21.7739(10)
_cell_measurement_reflns_used 6807
_cell_measurement_temperature 180(2)
_cell_measurement_theta_max 19.37
_cell_measurement_theta_min 2.44
_cell_volume 9999.2(7)
_computing_cell_refinement 'SAINT v.7.06a (Bruker, 2003)'
_computing_data_collection 'APEX2 v.1.0-22 (Bruker-Nonius, 2004)'
_computing_data_reduction 'SAINT v.7.06a (Bruker, 2003)'
_computing_molecular_graphics 'SHELXTL v.6.10 (Sheldrick, 2000)'
_computing_publication_material 'SHELXTL v.6.10 (Sheldrick, 2000)'
_computing_structure_refinement 'SHELXTL v.6.10 (Sheldrick, 2000)'
_computing_structure_solution 'SHELXTL v.6.10 (Sheldrick, 2000)'
_diffrn_ambient_temperature 180(2)
_diffrn_measured_fraction_theta_full 0.994
_diffrn_measured_fraction_theta_max 0.994
_diffrn_measurement_device_type 'Bruker-Nonius X8APEX-II CCD'
_diffrn_measurement_method 'thin-slice \w and \f scans'
_diffrn_radiation_monochromator graphite
_diffrn_radiation_source 'fine-focus sealed tube'
_diffrn_radiation_type MoK\a
_diffrn_radiation_wavelength 0.71073
_diffrn_reflns_av_R_equivalents 0.0831
_diffrn_reflns_av_sigmaI/netI 0.0714
_diffrn_reflns_limit_h_max 32
_diffrn_reflns_limit_h_min -32
_diffrn_reflns_limit_k_max 22
_diffrn_reflns_limit_k_min -22
_diffrn_reflns_limit_l_max 26
_diffrn_reflns_limit_l_min -26
_diffrn_reflns_number 192465
_diffrn_reflns_theta_full 25.74
_diffrn_reflns_theta_max 25.74
_diffrn_reflns_theta_min 3.52
_diffrn_standards_number 0
_exptl_absorpt_coefficient_mu 0.839
_exptl_absorpt_correction_T_max 0.920
_exptl_absorpt_correction_T_min 0.837
_exptl_absorpt_correction_type multi-scan
_exptl_absorpt_process_details
;
SADABS v.2.10 (Sheldrick, 2003)
Ratio of minimum to maximum apparent transmission: 0.909616
;
_exptl_crystal_colour brown
_exptl_crystal_density_diffrn 1.450
_exptl_crystal_density_method 'not measured'
_exptl_crystal_description block
_exptl_crystal_F_000 4496
_exptl_crystal_size_max 0.30
_exptl_crystal_size_mid 0.24
_exptl_crystal_size_min 0.10
_refine_diff_density_max 0.891
_refine_diff_density_min -0.494
_refine_diff_density_rms 0.081
_refine_ls_extinction_method none
_refine_ls_goodness_of_fit_ref 1.053
_refine_ls_hydrogen_treatment constr
_refine_ls_matrix_type full
_refine_ls_number_parameters 1289
_refine_ls_number_reflns 18985
_refine_ls_number_restraints 49
_refine_ls_restrained_S_all 1.066
_refine_ls_R_factor_all 0.0899
_refine_ls_R_factor_gt 0.0560
_refine_ls_shift/su_max 0.001
_refine_ls_shift/su_mean 0.000
_refine_ls_structure_factor_coef Fsqd
_refine_ls_weighting_details 'calc w=1/[\s^2^(Fo^2^)+(0.0659P)^2^+11.5828P] where P=(Fo^2^+2Fc^2^)/3'
_refine_ls_weighting_scheme calc
_refine_ls_wR_factor_gt 0.1398
_refine_ls_wR_factor_ref 0.1492
_reflns_number_gt 12708
_reflns_number_total 18985
_reflns_threshold_expression I>2\s(I)
_cod_data_source_file c3dt50617g.txt
_cod_data_source_block 5
_cod_original_sg_symbol_H-M 'P 21/c'
_cod_database_code 7021470

loop_
_symmetry_equiv_pos_as_xyz
'x, y, z'
'-x, y+1/2, -z+1/2'
'-x, -y, -z'
'x, -y-1/2, z-1/2'

loop_
_atom_site_label
_atom_site_type_symbol
_atom_site_fract_x
_atom_site_fract_y
_atom_site_fract_z
_atom_site_U_iso_or_equiv
_atom_site_adp_type
_atom_site_occupancy
_atom_site_symmetry_multiplicity
_atom_site_calc_flag
_atom_site_refinement_flags
_atom_site_disorder_assembly
_atom_site_disorder_group
Co1 Co 0.17095(2) 0.13444(3) 0.30060(3) 0.02144(13) Uani 1 1 d . . .
Co2 Co 0.20662(2) -0.00047(3) 0.23571(3) 0.02271(14) Uani 1 1 d . . .
O1 O 0.16479(9) 0.03353(13) 0.28621(12) 0.0220(6) Uani 1 1 d . . .
O2 O 0.19989(10) 0.14552(13) 0.23393(13) 0.0256(6) Uani 1 1 d . . .
O3 O 0.18734(10) 0.08634(13) 0.19026(12) 0.0248(6) Uani 1 1 d . . .
O4 O 0.24345(10) 0.11700(14) 0.35901(12) 0.0244(6) Uani 1 1 d . . .
O5 O 0.27125(10) 0.03806(14) 0.29751(12) 0.0254(6) Uani 1 1 d . . .
N1 N 0.14064(12) 0.12786(16) 0.37411(15) 0.0233(7) Uani 1 1 d . . .
N2 N 0.09780(12) 0.15040(17) 0.24662(16) 0.0250(7) Uani 1 1 d . . .
N3 N 0.18266(12) 0.23345(17) 0.32768(16) 0.0251(7) Uani 1 1 d . . .
N4 N 0.14818(12) -0.05131(17) 0.17014(15) 0.0264(8) Uani 1 1 d . . .
N5 N 0.21595(13) -0.09354(17) 0.28388(16) 0.0272(8) Uani 1 1 d . . .
N6 N 0.24572(13) -0.02760(17) 0.17943(16) 0.0265(8) Uani 1 1 d . . .
C1 C 0.12005(15) -0.0014(2) 0.28943(19) 0.0237(9) Uani 1 1 d . . .
C2 C 0.10873(15) 0.0030(2) 0.34677(19) 0.0242(9) Uani 1 1 d . . .
C3 C 0.06346(16) -0.0326(2) 0.3511(2) 0.0273(9) Uani 1 1 d . . .
H3A H 0.0550 -0.0288 0.3901 0.033 Uiso 1 1 calc R . .
C4 C 0.03031(16) -0.0739(2) 0.2996(2) 0.0275(9) Uani 1 1 d . . .
C5 C 0.04190(15) -0.0747(2) 0.2419(2) 0.0258(9) Uani 1 1 d . . .
H5A H 0.0192 -0.1014 0.2059 0.031 Uiso 1 1 calc R . .
C6 C 0.08566(15) -0.0379(2) 0.23541(19) 0.0260(9) Uani 1 1 d . . .
C7 C -0.01919(17) -0.1133(2) 0.3063(2) 0.0356(11) Uani 1 1 d . . .
C8 C -0.04362(19) -0.1662(2) 0.2500(2) 0.0460(12) Uani 1 1 d . . .
H8A H -0.0553 -0.1396 0.2087 0.069 Uiso 1 1 calc R . .
H8B H -0.0746 -0.1906 0.2560 0.069 Uiso 1 1 calc R . .
H8C H -0.0165 -0.2022 0.2493 0.069 Uiso 1 1 calc R . .
C9 C -0.0015(2) -0.1570(3) 0.3703(3) 0.0541(14) Uani 1 1 d . . .
H9A H 0.0255 -0.1929 0.3691 0.081 Uiso 1 1 calc R . .
H9B H -0.0328 -0.1817 0.3753 0.081 Uiso 1 1 calc R . .
H9C H 0.0140 -0.1242 0.4071 0.081 Uiso 1 1 calc R . .
C10 C -0.0614(2) -0.0572(3) 0.3074(3) 0.0634(16) Uani 1 1 d . . .
H10A H -0.0728 -0.0302 0.2664 0.095 Uiso 1 1 calc R . .
H10B H -0.0460 -0.0238 0.3438 0.095 Uiso 1 1 calc R . .
H10C H -0.0927 -0.0817 0.3129 0.095 Uiso 1 1 calc R . .
C11 C 0.14372(16) 0.0512(2) 0.39975(19) 0.0269(9) Uani 1 1 d . . .
H11A H 0.1814 0.0339 0.4137 0.032 Uiso 1 1 calc R . .
H11B H 0.1313 0.0499 0.4379 0.032 Uiso 1 1 calc R . .
C12 C 0.08321(16) 0.1535(2) 0.34973(19) 0.0287(9) Uani 1 1 d . . .
H12A H 0.0613 0.1238 0.3692 0.034 Uiso 1 1 calc R . .
H12B H 0.0815 0.2044 0.3630 0.034 Uiso 1 1 calc R . .
C13 C 0.06107(15) 0.1478(2) 0.2775(2) 0.0260(9) Uani 1 1 d . . .
C14 C 0.00654(16) 0.1428(2) 0.2434(2) 0.0353(11) Uani 1 1 d . . .
H14A H -0.0186 0.1379 0.2658 0.042 Uiso 1 1 calc R . .
C15 C -0.01071(18) 0.1452(3) 0.1762(2) 0.0413(12) Uani 1 1 d . . .
H15A H -0.0480 0.1419 0.1517 0.050 Uiso 1 1 calc R . .
C16 C 0.02680(17) 0.1526(2) 0.1449(2) 0.0382(11) Uani 1 1 d . . .
H16A H 0.0157 0.1562 0.0988 0.046 Uiso 1 1 calc R . .
C17 C 0.08068(16) 0.1544(2) 0.1819(2) 0.0315(10) Uani 1 1 d . . .
H17A H 0.1065 0.1587 0.1603 0.038 Uiso 1 1 calc R . .
C18 C 0.17450(16) 0.1790(2) 0.42385(19) 0.0289(9) Uani 1 1 d . . .
H18A H 0.2096 0.1565 0.4480 0.035 Uiso 1 1 calc R . .
H18B H 0.1562 0.1920 0.4553 0.035 Uiso 1 1 calc R . .
C19 C 0.18291(15) 0.2454(2) 0.3887(2) 0.0289(10) Uani 1 1 d . . .
C20 C 0.19074(17) 0.3141(2) 0.4150(2) 0.0381(11) Uani 1 1 d . . .
H20A H 0.1896 0.3225 0.4576 0.046 Uiso 1 1 calc R . .
C21 C 0.20029(19) 0.3705(2) 0.3786(3) 0.0467(13) Uani 1 1 d . . .
H21A H 0.2060 0.4180 0.3960 0.056 Uiso 1 1 calc R . .
C22 C 0.20151(17) 0.3573(2) 0.3172(2) 0.0380(11) Uani 1 1 d . . .
H22A H 0.2091 0.3953 0.2922 0.046 Uiso 1 1 calc R . .
C23 C 0.19170(15) 0.2883(2) 0.2920(2) 0.0297(10) Uani 1 1 d . . .
H23A H 0.1913 0.2794 0.2489 0.036 Uiso 1 1 calc R . .
C24 C 0.09336(15) -0.0294(2) 0.1702(2) 0.0304(10) Uani 1 1 d . . .
H24A H 0.0659 -0.0589 0.1377 0.036 Uiso 1 1 calc R . .
H24B H 0.0871 0.0218 0.1566 0.036 Uiso 1 1 calc R . .
C25 C 0.15546(18) -0.1312(2) 0.1812(2) 0.0361(11) Uani 1 1 d . . .
H25A H 0.1198 -0.1553 0.1668 0.043 Uiso 1 1 calc R . .
H25B H 0.1767 -0.1508 0.1551 0.043 Uiso 1 1 calc R . .
C26 C 0.18366(18) -0.1468(2) 0.2513(2) 0.0364(11) Uani 1 1 d . . .
C27 C 0.1790(2) -0.2112(3) 0.2810(3) 0.0656(17) Uani 1 1 d . . .
H27A H 0.1563 -0.2486 0.2569 0.079 Uiso 1 1 calc R . .
C28 C 0.2077(3) -0.2204(3) 0.3454(3) 0.085(2) Uani 1 1 d . . .
H28A H 0.2050 -0.2644 0.3666 0.102 Uiso 1 1 calc R . .
C29 C 0.2407(2) -0.1654(3) 0.3799(3) 0.0694(18) Uani 1 1 d . . .
H29A H 0.2609 -0.1708 0.4248 0.083 Uiso 1 1 calc R . .
C30 C 0.24325(18) -0.1027(2) 0.3471(2) 0.0403(11) Uani 1 1 d . . .
H30A H 0.2654 -0.0644 0.3705 0.048 Uiso 1 1 calc R . .
C31 C 0.15455(16) -0.0320(2) 0.10690(19) 0.0313(10) Uani 1 1 d . . .
H31A H 0.1419 0.0180 0.0943 0.038 Uiso 1 1 calc R . .
H31B H 0.1335 -0.0654 0.0722 0.038 Uiso 1 1 calc R . .
C32 C 0.21342(16) -0.0383(2) 0.1168(2) 0.0300(10) Uani 1 1 d . . .
C33 C 0.23458(18) -0.0543(3) 0.0684(2) 0.0411(11) Uani 1 1 d . . .
H33A H 0.2117 -0.0609 0.0247 0.049 Uiso 1 1 calc R . .
C34 C 0.28998(19) -0.0605(3) 0.0849(2) 0.0430(12) Uani 1 1 d . . .
H34A H 0.3055 -0.0716 0.0524 0.052 Uiso 1 1 calc R . .
C35 C 0.32244(18) -0.0505(2) 0.1486(2) 0.0353(11) Uani 1 1 d . . .
H35A H 0.3604 -0.0547 0.1605 0.042 Uiso 1 1 calc R . .
C36 C 0.29912(16) -0.0343(2) 0.1948(2) 0.0302(10) Uani 1 1 d . . .
H36A H 0.3215 -0.0277 0.2388 0.036 Uiso 1 1 calc R . .
C37 C 0.27880(15) 0.0808(2) 0.34483(19) 0.0238(9) Uani 1 1 d . . .
C38 C 0.33597(15) 0.0850(2) 0.39133(19) 0.0237(9) Uani 1 1 d . . .
C39 C 0.36575(15) 0.0226(2) 0.4040(2) 0.0295(10) Uani 1 1 d . . .
H39A H 0.3510 -0.0201 0.3807 0.035 Uiso 1 1 calc R . .
C40 C 0.41735(16) 0.0204(2) 0.4505(2) 0.0358(11) Uani 1 1 d . . .
H40A H 0.4369 -0.0237 0.4591 0.043 Uiso 1 1 calc R . .
C41 C 0.43953(16) 0.0814(2) 0.4834(2) 0.0347(11) Uani 1 1 d . . .
H41A H 0.4743 0.0791 0.5156 0.042 Uiso 1 1 calc R . .
C42 C 0.41173(16) 0.1482(2) 0.4704(2) 0.0306(10) Uani 1 1 d . . .
C43 C 0.43563(17) 0.2123(2) 0.5023(2) 0.0367(11) Uani 1 1 d . . .
H43A H 0.4706 0.2104 0.5341 0.044 Uiso 1 1 calc R . .
C44 C 0.40960(18) 0.2762(2) 0.4885(2) 0.0412(12) Uani 1 1 d . . .
H44A H 0.4264 0.3186 0.5107 0.049 Uiso 1 1 calc R . .
C45 C 0.35773(17) 0.2809(2) 0.4413(2) 0.0362(11) Uani 1 1 d . . .
H45A H 0.3400 0.3263 0.4315 0.043 Uiso 1 1 calc R . .
C46 C 0.33300(16) 0.2196(2) 0.4098(2) 0.0281(9) Uani 1 1 d . . .
H46A H 0.2981 0.2231 0.3781 0.034 Uiso 1 1 calc R . .
C47 C 0.35859(14) 0.1507(2) 0.42346(18) 0.0235(9) Uani 1 1 d . . .
Co1' Co 0.327334(19) 0.39482(3) 0.19821(2) 0.02131(13) Uani 1 1 d . . .
Co2' Co 0.28261(2) 0.53238(3) 0.24950(3) 0.02369(14) Uani 1 1 d . . .
O1' O 0.33099(10) 0.49712(14) 0.20833(13) 0.0247(6) Uani 1 1 d . . .
O2' O 0.29175(10) 0.38667(14) 0.25862(12) 0.0250(6) Uani 1 1 d . . .
O3' O 0.30030(10) 0.44809(13) 0.29934(12) 0.0253(6) Uani 1 1 d . . .
O4' O 0.25734(10) 0.40847(13) 0.13185(12) 0.0236(6) Uani 1 1 d . . .
O5' O 0.22238(10) 0.49018(13) 0.18441(13) 0.0244(6) Uani 1 1 d . . .
N1' N 0.36509(12) 0.39734(16) 0.13127(15) 0.0224(7) Uani 1 1 d . . .
N2' N 0.39783(12) 0.38056(17) 0.26008(16) 0.0251(7) Uani 1 1 d . . .
N3' N 0.31842(12) 0.29491(16) 0.17437(16) 0.0232(7) Uani 1 1 d . . .
N4' N 0.33556(13) 0.58792(18) 0.31804(16) 0.0289(8) Uani 1 1 d . . .
N5' N 0.27487(13) 0.62246(17) 0.19767(17) 0.0295(8) Uani 1 1 d . . .
N6' N 0.23574(13) 0.56089(17) 0.29646(16) 0.0274(8) Uani 1 1 d . . .
C1' C 0.37792(15) 0.5309(2) 0.21198(19) 0.0259(9) Uani 1 1 d . . .
C2' C 0.39655(15) 0.5224(2) 0.15918(19) 0.0237(9) Uani 1 1 d . . .
C3' C 0.44546(15) 0.5549(2) 0.1626(2) 0.0281(9) Uani 1 1 d . . .
H3A' H 0.4589 0.5485 0.1275 0.034 Uiso 1 1 calc R . .
C4' C 0.47475(15) 0.5963(2) 0.2159(2) 0.0279(9) Uani 1 1 d . . .
C5' C 0.45496(16) 0.6028(2) 0.2674(2) 0.0308(10) Uani 1 1 d . . .
H5A' H 0.4745 0.6312 0.3040 0.037 Uiso 1 1 calc R . .
C6' C 0.40753(15) 0.5694(2) 0.2674(2) 0.0277(9) Uani 1 1 d . . .
C7' C 0.52857(16) 0.6307(2) 0.2185(2) 0.0322(10) Uani 1 1 d . . .
C8' C 0.5212(2) 0.6731(3) 0.1549(2) 0.0522(14) Uani 1 1 d . . .
H8A' H 0.5076 0.6404 0.1175 0.078 Uiso 1 1 calc R . .
H8B' H 0.5559 0.6933 0.1560 0.078 Uiso 1 1 calc R . .
H8C' H 0.4954 0.7125 0.1508 0.078 Uiso 1 1 calc R . .
C9' C 0.54955(17) 0.6836(2) 0.2751(2) 0.0404(11) Uani 1 1 d . . .
H9A' H 0.5549 0.6582 0.3162 0.061 Uiso 1 1 calc R . .
H9B' H 0.5233 0.7226 0.2702 0.061 Uiso 1 1 calc R . .
H9C' H 0.5839 0.7041 0.2751 0.061 Uiso 1 1 calc R . .
C10' C 0.57000(18) 0.5701(3) 0.2272(3) 0.0548(14) Uani 1 1 d . . .
H10D H 0.5742 0.5439 0.2677 0.082 Uiso 1 1 calc R . .
H10E H 0.6047 0.5909 0.2290 0.082 Uiso 1 1 calc R . .
H10F H 0.5576 0.5366 0.1903 0.082 Uiso 1 1 calc R . .
C11' C 0.36579(16) 0.4727(2) 0.10529(19) 0.0272(9) Uani 1 1 d . . .
H11C H 0.3828 0.4720 0.0710 0.033 Uiso 1 1 calc R . .
H11D H 0.3284 0.4905 0.0855 0.033 Uiso 1 1 calc R . .
C12' C 0.42160(15) 0.3707(2) 0.1631(2) 0.0276(9) Uani 1 1 d . . .
H12C H 0.4237 0.3189 0.1526 0.033 Uiso 1 1 calc R . .
H12D H 0.4463 0.3980 0.1460 0.033 Uiso 1 1 calc R . .
C13' C 0.43846(15) 0.3801(2) 0.23515(19) 0.0261(9) Uani 1 1 d . . .
C14' C 0.49137(16) 0.3842(2) 0.2751(2) 0.0337(10) Uani 1 1 d . . .
H14B H 0.5195 0.3853 0.2569 0.040 Uiso 1 1 calc R . .
C15' C 0.50344(17) 0.3867(2) 0.3420(2) 0.0388(11) Uani 1 1 d . . .
H15B H 0.5398 0.3902 0.3701 0.047 Uiso 1 1 calc R . .
C16' C 0.46238(17) 0.3842(2) 0.3673(2) 0.0366(11) Uani 1 1 d . . .
H16B H 0.4700 0.3846 0.4131 0.044 Uiso 1 1 calc R . .
C17' C 0.40993(17) 0.3810(2) 0.3256(2) 0.0319(10) Uani 1 1 d . . .
H17B H 0.3815 0.3790 0.3433 0.038 Uiso 1 1 calc R . .
C18' C 0.33418(16) 0.3453(2) 0.08080(19) 0.0251(9) Uani 1 1 d . . .
H18C H 0.3556 0.3307 0.0532 0.030 Uiso 1 1 calc R . .
H18D H 0.3003 0.3678 0.0526 0.030 Uiso 1 1 calc R . .
C19' C 0.32198(14) 0.2807(2) 0.11507(19) 0.0237(9) Uani 1 1 d . . .
C20' C 0.31464(16) 0.2111(2) 0.0899(2) 0.0310(10) Uani 1 1 d . . .
H20B H 0.3187 0.2012 0.0490 0.037 Uiso 1 1 calc R . .
C21' C 0.30130(16) 0.1563(2) 0.1250(2) 0.0348(11) Uani 1 1 d . . .
H21B H 0.2958 0.1085 0.1079 0.042 Uiso 1 1 calc R . .
C22' C 0.29607(15) 0.1709(2) 0.1843(2) 0.0296(10) Uani 1 1 d . . .
H22B H 0.2859 0.1339 0.2082 0.035 Uiso 1 1 calc R . .
C23' C 0.30589(15) 0.2408(2) 0.2088(2) 0.0285(10) Uani 1 1 d . . .
H23B H 0.3038 0.2509 0.2507 0.034 Uiso 1 1 calc R . .
C24' C 0.39196(16) 0.5661(2) 0.3278(2) 0.0316(10) Uani 1 1 d . . .
H24C H 0.3973 0.5160 0.3448 0.038 Uiso 1 1 calc R . .
H24D H 0.4165 0.5978 0.3613 0.038 Uiso 1 1 calc R . .
C25' C 0.32790(18) 0.6672(2) 0.3030(2) 0.0343(10) Uani 1 1 d . . .
H25C H 0.3046 0.6882 0.3258 0.041 Uiso 1 1 calc R . .
H25D H 0.3632 0.6919 0.3189 0.041 Uiso 1 1 calc R . .
C26' C 0.30293(19) 0.6791(2) 0.2319(2) 0.0425(12) Uani 1 1 d . . .
C27' C 0.3073(3) 0.7434(3) 0.2013(3) 0.086(2) Uani 1 1 d . . .
H27B H 0.3256 0.7835 0.2262 0.104 Uiso 1 1 calc R . .
C28' C 0.2849(4) 0.7487(3) 0.1348(3) 0.125(4) Uani 1 1 d . . .
H28B H 0.2903 0.7909 0.1129 0.150 Uiso 1 1 calc R . .
C29' C 0.2539(3) 0.6913(3) 0.0997(3) 0.093(2) Uani 1 1 d . . .
H29B H 0.2352 0.6952 0.0542 0.111 Uiso 1 1 calc R . .
C30' C 0.2515(2) 0.6287(2) 0.1335(2) 0.0491(13) Uani 1 1 d . . .
H30B H 0.2324 0.5884 0.1099 0.059 Uiso 1 1 calc R . .
C31' C 0.32210(16) 0.5723(2) 0.37793(19) 0.0303(10) Uani 1 1 d . . .
H31C H 0.3395 0.6082 0.4123 0.036 Uiso 1 1 calc R . .
H31D H 0.3349 0.5235 0.3946 0.036 Uiso 1 1 calc R . .
C32' C 0.26239(16) 0.5766(2) 0.3598(2) 0.0292(10) Uani 1 1 d . . .
C33' C 0.23491(17) 0.5938(2) 0.4018(2) 0.0343(10) Uani 1 1 d . . .
H33B H 0.2541 0.6055 0.4460 0.041 Uiso 1 1 calc R . .
C34' C 0.17867(18) 0.5939(2) 0.3789(2) 0.0377(11) Uani 1 1 d . . .
H34B H 0.1589 0.6047 0.4072 0.045 Uiso 1 1 calc R . .
C35' C 0.15267(18) 0.5780(2) 0.3145(2) 0.0365(11) Uani 1 1 d . . .
H35B H 0.1144 0.5773 0.2978 0.044 Uiso 1 1 calc R . .
C36' C 0.18190(16) 0.5628(2) 0.2736(2) 0.0307(10) Uani 1 1 d . . .
H36B H 0.1634 0.5537 0.2287 0.037 Uiso 1 1 calc R . .
C37' C 0.21893(15) 0.4430(2) 0.14078(19) 0.0229(9) Uani 1 1 d . . .
C38' C 0.16326(14) 0.4300(2) 0.09417(18) 0.0223(9) Uani 1 1 d . . .
C39' C 0.13010(15) 0.4888(2) 0.07332(19) 0.0259(9) Uani 1 1 d . . .
H39B H 0.1429 0.5355 0.0894 0.031 Uiso 1 1 calc R . .
C40' C 0.07733(16) 0.4813(2) 0.0284(2) 0.0306(10) Uani 1 1 d . . .
H40B H 0.0550 0.5226 0.0142 0.037 Uiso 1 1 calc R . .
C41' C 0.05879(16) 0.4143(2) 0.0059(2) 0.0304(10) Uani 1 1 d . . .
H41B H 0.0237 0.4095 -0.0253 0.036 Uiso 1 1 calc R . .
C42' C 0.09046(15) 0.3516(2) 0.02776(19) 0.0248(9) Uani 1 1 d . . .
C43' C 0.07033(16) 0.2821(2) 0.0067(2) 0.0294(10) Uani 1 1 d . . .
H43B H 0.0351 0.2771 -0.0241 0.035 Uiso 1 1 calc R . .
C44' C 0.10056(17) 0.2217(2) 0.0298(2) 0.0341(10) Uani 1 1 d . . .
H44B H 0.0862 0.1753 0.0152 0.041 Uiso 1 1 calc R . .
C45' C 0.15247(16) 0.2281(2) 0.07494(19) 0.0282(9) Uani 1 1 d . . .
H45B H 0.1731 0.1859 0.0910 0.034 Uiso 1 1 calc R . .
C46' C 0.17381(16) 0.2946(2) 0.09622(19) 0.0270(9) Uani 1 1 d . . .
H46B H 0.2091 0.2980 0.1271 0.032 Uiso 1 1 calc R . .
C47' C 0.14393(14) 0.3586(2) 0.07284(18) 0.0209(8) Uani 1 1 d . . .
Cl1 Cl 0.42061(4) 0.84460(6) 0.34141(6) 0.0418(3) Uani 1 1 d D . .
O11 O 0.44190(15) 0.77525(17) 0.3398(2) 0.0763(12) Uani 1 1 d D . .
O12 O 0.3776(2) 0.8428(2) 0.3643(3) 0.126(2) Uani 1 1 d D . .
O13 O 0.46184(14) 0.8938(2) 0.3734(2) 0.0869(14) Uani 1 1 d D . .
O14 O 0.39980(17) 0.8709(3) 0.2754(2) 0.1062(17) Uani 1 1 d D . .
Cl2 Cl 0.08145(4) 0.67548(6) 0.12488(6) 0.0441(3) Uani 1 1 d D . .
O21 O 0.0636(2) 0.6144(2) 0.1505(3) 0.1040(17) Uani 1 1 d D . .
O22 O 0.13792(12) 0.6827(2) 0.1511(2) 0.0745(12) Uani 1 1 d D . .
O23 O 0.05620(14) 0.73907(17) 0.1363(2) 0.0716(12) Uani 1 1 d D . .
O24 O 0.06734(17) 0.6654(2) 0.05531(17) 0.0915(15) Uani 1 1 d D . .
Cl3 Cl 0.39322(6) 0.02862(7) 0.02929(6) 0.0577(4) Uani 1 1 d D . .
O31 O 0.39145(13) -0.04771(15) 0.03808(16) 0.0513(9) Uani 1 1 d D . .
O32 O 0.4234(3) 0.0620(3) 0.0869(2) 0.157(3) Uani 1 1 d D . .
O33 O 0.41227(17) 0.0446(2) -0.02246(19) 0.0790(13) Uani 1 1 d D . .
O34 O 0.33875(19) 0.0553(2) 0.0098(3) 0.1132(19) Uani 1 1 d D . .
Cl4 Cl 0.08217(6) 0.46263(8) 0.43379(7) 0.0640(4) Uani 0.50 1 d PD A 1
O41 O 0.13575(14) 0.4494(2) 0.47325(17) 0.0721(12) Uani 0.50 1 d PD A 1
O42 O 0.0615(5) 0.3986(5) 0.3973(5) 0.115(6) Uani 0.50 1 d PD A 1
O43 O 0.0708(5) 0.5239(6) 0.4010(7) 0.224(12) Uani 0.50 1 d PD A 1
O44 O 0.0541(3) 0.4608(5) 0.4840(4) 0.079(3) Uani 0.50 1 d PD A 1
Cl4A Cl 0.08217(6) 0.46263(8) 0.43379(7) 0.0640(4) Uani 0.50 1 d P B 2
O45 O 0.13575(14) 0.4494(2) 0.47325(17) 0.0721(12) Uani 0.50 1 d PD B 2
O46 O 0.0842(4) 0.4834(5) 0.3684(3) 0.092(3) Uani 0.50 1 d PD B 2
O47 O 0.0500(4) 0.4015(6) 0.4206(5) 0.106(6) Uani 0.50 1 d PD B 2
O48 O 0.0603(5) 0.5227(6) 0.4546(5) 0.185(9) Uani 0.50 1 d PD B 2

loop_
_atom_site_aniso_label
_atom_site_aniso_U_11
_atom_site_aniso_U_22
_atom_site_aniso_U_33
_atom_site_aniso_U_23
_atom_site_aniso_U_13
_atom_site_aniso_U_12
Co1 0.0200(3) 0.0190(3) 0.0270(3) 0.0004(2) 0.0101(2) -0.0008(2)
Co2 0.0225(3) 0.0209(3) 0.0251(3) -0.0033(2) 0.0086(2) -0.0033(2)
O1 0.0219(14) 0.0176(14) 0.0282(15) 0.0009(11) 0.0105(12) -0.0028(11)
O2 0.0251(14) 0.0217(14) 0.0331(16) -0.0047(12) 0.0140(12) -0.0067(12)
O3 0.0273(15) 0.0236(15) 0.0244(15) -0.0069(12) 0.0100(12) -0.0049(12)
O4 0.0227(14) 0.0235(15) 0.0269(15) -0.0034(12) 0.0081(12) 0.0004(12)
O5 0.0236(14) 0.0264(15) 0.0257(15) -0.0058(12) 0.0075(12) -0.0016(12)
N1 0.0238(17) 0.0195(17) 0.0274(19) 0.0028(14) 0.0097(15) 0.0001(14)
N2 0.0254(18) 0.0206(18) 0.031(2) 0.0035(14) 0.0114(15) -0.0004(14)
N3 0.0213(17) 0.0220(18) 0.037(2) 0.0007(15) 0.0168(15) 0.0019(14)
N4 0.0242(18) 0.0292(19) 0.0263(19) -0.0050(15) 0.0090(15) -0.0039(15)
N5 0.0287(18) 0.0213(18) 0.030(2) -0.0001(15) 0.0078(16) -0.0007(15)
N6 0.0288(19) 0.0222(18) 0.030(2) -0.0030(15) 0.0121(16) 0.0010(15)
C1 0.021(2) 0.017(2) 0.033(2) 0.0057(17) 0.0094(18) -0.0015(17)
C2 0.028(2) 0.016(2) 0.028(2) 0.0008(17) 0.0090(18) -0.0010(17)
C3 0.033(2) 0.020(2) 0.034(2) 0.0044(18) 0.0183(19) 0.0005(18)
C4 0.027(2) 0.018(2) 0.039(3) 0.0055(18) 0.0129(19) 0.0007(17)
C5 0.024(2) 0.019(2) 0.035(2) 0.0023(17) 0.0095(18) -0.0022(17)
C6 0.024(2) 0.025(2) 0.028(2) 0.0028(18) 0.0075(18) -0.0022(18)
C7 0.038(3) 0.021(2) 0.055(3) 0.002(2) 0.025(2) -0.0071(19)
C8 0.045(3) 0.036(3) 0.061(3) -0.001(2) 0.024(3) -0.018(2)
C9 0.065(3) 0.042(3) 0.066(4) 0.003(3) 0.035(3) -0.019(3)
C10 0.052(3) 0.042(3) 0.113(5) 0.001(3) 0.050(3) 0.002(3)
C11 0.033(2) 0.021(2) 0.030(2) 0.0035(17) 0.0137(19) -0.0004(18)
C12 0.031(2) 0.024(2) 0.035(2) 0.0039(18) 0.0159(19) 0.0022(18)
C13 0.026(2) 0.019(2) 0.036(2) 0.0057(18) 0.0137(19) 0.0017(17)
C14 0.022(2) 0.044(3) 0.042(3) 0.005(2) 0.014(2) -0.002(2)
C15 0.028(2) 0.050(3) 0.042(3) 0.008(2) 0.006(2) -0.003(2)
C16 0.034(3) 0.043(3) 0.034(3) 0.008(2) 0.006(2) 0.000(2)
C17 0.029(2) 0.035(2) 0.032(3) 0.0066(19) 0.013(2) 0.0004(19)
C18 0.030(2) 0.030(2) 0.030(2) -0.0035(18) 0.0151(19) -0.0015(19)
C19 0.023(2) 0.027(2) 0.043(3) -0.0025(19) 0.0190(19) -0.0003(18)
C20 0.041(3) 0.031(3) 0.052(3) -0.012(2) 0.028(2) -0.008(2)
C21 0.054(3) 0.024(3) 0.074(4) -0.011(2) 0.037(3) -0.008(2)
C22 0.034(2) 0.025(2) 0.064(3) 0.000(2) 0.028(2) -0.004(2)
C23 0.027(2) 0.024(2) 0.044(3) 0.003(2) 0.019(2) 0.0013(18)
C24 0.023(2) 0.035(2) 0.033(2) -0.0021(19) 0.0085(18) -0.0079(19)
C25 0.038(3) 0.029(2) 0.041(3) -0.010(2) 0.012(2) -0.012(2)
C26 0.043(3) 0.024(2) 0.039(3) -0.002(2) 0.009(2) -0.006(2)
C27 0.079(4) 0.033(3) 0.067(4) 0.001(3) 0.001(3) -0.024(3)
C28 0.110(5) 0.046(4) 0.068(4) 0.022(3) -0.012(4) -0.020(4)
C29 0.082(4) 0.052(4) 0.050(4) 0.017(3) -0.010(3) -0.008(3)
C30 0.044(3) 0.027(2) 0.042(3) 0.004(2) 0.004(2) 0.000(2)
C31 0.032(2) 0.037(3) 0.024(2) -0.0040(19) 0.0087(19) -0.006(2)
C32 0.032(2) 0.031(2) 0.029(2) -0.0058(19) 0.0127(19) -0.0088(19)
C33 0.043(3) 0.050(3) 0.036(3) -0.010(2) 0.020(2) -0.006(2)
C34 0.050(3) 0.044(3) 0.045(3) -0.010(2) 0.029(3) 0.000(2)
C35 0.033(2) 0.033(3) 0.045(3) -0.010(2) 0.020(2) 0.000(2)
C36 0.027(2) 0.026(2) 0.037(3) -0.0020(19) 0.0105(19) -0.0005(18)
C37 0.021(2) 0.022(2) 0.029(2) 0.0015(18) 0.0095(18) -0.0004(17)
C38 0.023(2) 0.023(2) 0.026(2) -0.0051(17) 0.0092(17) -0.0007(17)
C39 0.024(2) 0.027(2) 0.035(2) -0.0095(19) 0.0081(19) 0.0000(18)
C40 0.026(2) 0.038(3) 0.041(3) -0.006(2) 0.009(2) 0.009(2)
C41 0.020(2) 0.050(3) 0.034(3) -0.003(2) 0.0098(19) 0.005(2)
C42 0.025(2) 0.037(3) 0.034(2) -0.009(2) 0.0159(19) -0.0074(19)
C43 0.030(2) 0.040(3) 0.041(3) -0.014(2) 0.014(2) -0.012(2)
C44 0.042(3) 0.034(3) 0.053(3) -0.015(2) 0.022(2) -0.019(2)
C45 0.035(3) 0.026(2) 0.050(3) -0.004(2) 0.017(2) -0.003(2)
C46 0.024(2) 0.029(2) 0.032(2) -0.0052(18) 0.0103(18) -0.0035(18)
C47 0.019(2) 0.027(2) 0.026(2) -0.0044(17) 0.0108(17) -0.0009(17)
Co1' 0.0192(3) 0.0193(3) 0.0270(3) -0.0014(2) 0.0098(2) -0.0028(2)
Co2' 0.0240(3) 0.0201(3) 0.0281(3) -0.0060(2) 0.0102(2) -0.0056(2)
O1' 0.0193(13) 0.0236(15) 0.0325(16) -0.0054(12) 0.0101(12) -0.0055(12)
O2' 0.0256(14) 0.0228(15) 0.0293(16) -0.0054(12) 0.0128(12) -0.0065(12)
O3' 0.0300(15) 0.0209(14) 0.0261(15) -0.0016(12) 0.0110(12) -0.0033(12)
O4' 0.0221(14) 0.0212(14) 0.0296(15) -0.0043(12) 0.0115(12) -0.0024(12)
O5' 0.0215(14) 0.0215(14) 0.0297(15) -0.0091(12) 0.0078(12) -0.0036(11)
N1' 0.0217(17) 0.0213(17) 0.0255(18) -0.0027(14) 0.0096(14) -0.0054(14)
N2' 0.0208(17) 0.0248(18) 0.031(2) 0.0033(15) 0.0097(15) -0.0015(14)
N3' 0.0155(16) 0.0200(17) 0.035(2) 0.0003(15) 0.0098(14) -0.0002(13)
N4' 0.0311(19) 0.0286(19) 0.030(2) -0.0064(15) 0.0139(16) -0.0094(15)
N5' 0.035(2) 0.0225(19) 0.031(2) -0.0032(15) 0.0119(17) -0.0051(15)
N6' 0.032(2) 0.0197(17) 0.032(2) -0.0042(15) 0.0128(16) -0.0038(15)
C1' 0.020(2) 0.024(2) 0.034(2) -0.0023(18) 0.0103(18) -0.0054(17)
C2' 0.025(2) 0.019(2) 0.027(2) -0.0012(17) 0.0096(18) -0.0057(17)
C3' 0.030(2) 0.026(2) 0.033(2) 0.0034(18) 0.0165(19) -0.0010(18)
C4' 0.024(2) 0.022(2) 0.037(3) -0.0007(18) 0.0101(19) -0.0049(17)
C5' 0.026(2) 0.031(2) 0.033(2) -0.0057(19) 0.0069(19) -0.0065(19)
C6' 0.022(2) 0.027(2) 0.035(2) -0.0042(19) 0.0112(18) -0.0064(18)
C7' 0.023(2) 0.031(2) 0.045(3) -0.003(2) 0.014(2) -0.0066(18)
C8' 0.046(3) 0.052(3) 0.060(3) 0.005(3) 0.021(3) -0.026(3)
C9' 0.032(2) 0.034(3) 0.059(3) -0.009(2) 0.020(2) -0.010(2)
C10' 0.027(3) 0.046(3) 0.091(4) -0.006(3) 0.019(3) 0.003(2)
C11' 0.028(2) 0.028(2) 0.027(2) -0.0012(18) 0.0112(18) -0.0047(18)
C12' 0.024(2) 0.023(2) 0.039(3) -0.0003(18) 0.0157(19) -0.0034(17)
C13' 0.023(2) 0.026(2) 0.031(2) 0.0025(18) 0.0108(18) -0.0008(17)
C14' 0.026(2) 0.033(2) 0.043(3) 0.001(2) 0.014(2) -0.0007(19)
C15' 0.025(2) 0.051(3) 0.034(3) -0.001(2) 0.002(2) 0.000(2)
C16' 0.031(2) 0.045(3) 0.028(2) 0.000(2) 0.003(2) 0.005(2)
C17' 0.033(2) 0.033(2) 0.031(3) 0.0068(19) 0.014(2) 0.0057(19)
C18' 0.029(2) 0.020(2) 0.027(2) -0.0052(17) 0.0105(18) -0.0044(17)
C19' 0.018(2) 0.024(2) 0.031(2) 0.0002(18) 0.0096(17) -0.0013(16)
C20' 0.031(2) 0.025(2) 0.040(3) -0.0051(19) 0.015(2) -0.0020(18)
C21' 0.031(2) 0.020(2) 0.056(3) -0.002(2) 0.019(2) -0.0025(18)
C22' 0.027(2) 0.022(2) 0.044(3) 0.0033(19) 0.017(2) -0.0004(18)
C23' 0.020(2) 0.029(2) 0.039(3) 0.0080(19) 0.0141(19) 0.0034(18)
C24' 0.028(2) 0.033(2) 0.033(2) -0.0074(19) 0.0087(19) -0.0088(19)
C25' 0.043(3) 0.022(2) 0.043(3) -0.0088(19) 0.020(2) -0.011(2)
C26' 0.055(3) 0.028(3) 0.047(3) -0.006(2) 0.020(2) -0.012(2)
C27' 0.154(7) 0.028(3) 0.056(4) 0.001(3) 0.007(4) -0.036(4)
C28' 0.232(10) 0.044(4) 0.066(5) 0.010(3) 0.006(5) -0.067(5)
C29' 0.157(7) 0.051(4) 0.048(4) 0.011(3) 0.005(4) -0.039(4)
C30' 0.066(3) 0.028(3) 0.049(3) -0.003(2) 0.013(3) -0.012(2)
C31' 0.030(2) 0.037(2) 0.025(2) -0.0088(19) 0.0102(18) -0.0079(19)
C32' 0.035(2) 0.021(2) 0.034(3) -0.0014(18) 0.016(2) -0.0061(18)
C33' 0.038(3) 0.036(3) 0.033(2) -0.002(2) 0.017(2) -0.006(2)
C34' 0.038(3) 0.037(3) 0.045(3) -0.001(2) 0.023(2) -0.003(2)
C35' 0.032(2) 0.032(3) 0.049(3) -0.006(2) 0.019(2) 0.001(2)
C36' 0.029(2) 0.024(2) 0.040(3) -0.0060(19) 0.014(2) -0.0012(18)
C37' 0.025(2) 0.019(2) 0.026(2) 0.0028(17) 0.0110(18) -0.0011(17)
C38' 0.020(2) 0.022(2) 0.026(2) -0.0045(17) 0.0105(17) -0.0012(17)
C39' 0.026(2) 0.019(2) 0.035(2) -0.0060(17) 0.0125(19) -0.0033(17)
C40' 0.029(2) 0.030(2) 0.035(2) 0.0004(19) 0.0134(19) 0.0084(19)
C41' 0.022(2) 0.038(3) 0.030(2) -0.0034(19) 0.0065(18) 0.0018(19)
C42' 0.021(2) 0.029(2) 0.027(2) -0.0028(18) 0.0107(17) -0.0045(18)
C43' 0.025(2) 0.028(2) 0.036(2) -0.0085(19) 0.0098(19) -0.0077(19)
C44' 0.041(3) 0.025(2) 0.039(3) -0.0100(19) 0.016(2) -0.013(2)
C45' 0.031(2) 0.022(2) 0.033(2) 0.0006(18) 0.0135(19) -0.0033(18)
C46' 0.025(2) 0.029(2) 0.029(2) 0.0036(18) 0.0110(18) 0.0019(18)
C47' 0.021(2) 0.020(2) 0.025(2) -0.0031(16) 0.0126(17) -0.0005(16)
Cl1 0.0350(6) 0.0305(6) 0.0591(8) 0.0010(5) 0.0147(6) 0.0018(5)
O11 0.068(3) 0.032(2) 0.126(4) -0.016(2) 0.028(2) 0.0126(18)
O12 0.140(5) 0.072(3) 0.233(7) -0.007(4) 0.153(5) 0.002(3)
O13 0.057(2) 0.075(3) 0.117(4) -0.048(3) 0.013(2) -0.010(2)
O14 0.081(3) 0.130(4) 0.085(3) 0.038(3) -0.003(3) -0.009(3)
Cl2 0.0354(6) 0.0337(6) 0.0597(8) -0.0085(6) 0.0110(6) 0.0002(5)
O21 0.135(4) 0.055(3) 0.164(5) 0.011(3) 0.106(4) -0.007(3)
O22 0.035(2) 0.087(3) 0.090(3) -0.014(2) 0.005(2) 0.003(2)
O23 0.063(2) 0.036(2) 0.116(3) -0.026(2) 0.029(2) 0.0044(18)
O24 0.088(3) 0.101(4) 0.062(3) -0.025(2) -0.006(2) 0.017(3)
Cl3 0.0948(11) 0.0356(7) 0.0485(8) -0.0026(6) 0.0317(8) -0.0030(7)
O31 0.058(2) 0.0347(19) 0.061(2) 0.0069(16) 0.0204(18) 0.0081(16)
O32 0.288(8) 0.092(4) 0.058(3) -0.030(3) 0.014(4) -0.059(5)
O33 0.114(3) 0.070(3) 0.078(3) -0.001(2) 0.066(3) -0.021(2)
O34 0.141(4) 0.074(3) 0.159(5) 0.058(3) 0.096(4) 0.064(3)
Cl4 0.0758(10) 0.0489(9) 0.0716(10) -0.0024(7) 0.0303(8) 0.0092(8)
O41 0.064(3) 0.081(3) 0.066(3) -0.029(2) 0.015(2) 0.002(2)
O42 0.183(14) 0.089(9) 0.048(8) -0.021(6) 0.004(7) -0.025(8)
O43 0.211(16) 0.121(12) 0.44(3) 0.202(18) 0.24(2) 0.120(12)
O44 0.073(6) 0.076(6) 0.111(8) -0.003(6) 0.062(6) -0.003(5)
Cl4A 0.0758(10) 0.0489(9) 0.0716(10) -0.0024(7) 0.0303(8) 0.0092(8)
O45 0.064(3) 0.081(3) 0.066(3) -0.029(2) 0.015(2) 0.002(2)
O46 0.113(8) 0.104(8) 0.041(5) 0.012(5) 0.002(5) -0.051(6)
O47 0.105(8) 0.130(12) 0.054(8) 0.059(8) -0.012(6) -0.051(8)
O48 0.32(2) 0.116(11) 0.080(8) -0.011(8) 0.010(10) 0.158(13)

loop_
_atom_type_symbol
_atom_type_description
_atom_type_scat_dispersion_real
_atom_type_scat_dispersion_imag
_atom_type_scat_source
C C 0.0033 0.0016 'International Tables Vol C Tables 4.2.6.8 and 6.1.1.4'
H H 0.0000 0.0000 'International Tables Vol C Tables 4.2.6.8 and 6.1.1.4'
N N 0.0061 0.0033 'International Tables Vol C Tables 4.2.6.8 and 6.1.1.4'
O O 0.0106 0.0060 'International Tables Vol C Tables 4.2.6.8 and 6.1.1.4'
Cl Cl 0.1484 0.1585 'International Tables Vol C Tables 4.2.6.8 and 6.1.1.4'
Co Co 0.3494 0.9721 'International Tables Vol C Tables 4.2.6.8 and 6.1.1.4'

loop_
_geom_angle_atom_site_label_1
_geom_angle_atom_site_label_2
_geom_angle_atom_site_label_3
_geom_angle
O2 Co1 O1 90.82(11)
O2 Co1 N2 95.42(13)
O1 Co1 N2 92.15(12)
O2 Co1 N3 93.95(12)
O1 Co1 N3 171.96(13)
N2 Co1 N3 93.84(13)
O2 Co1 O4 87.69(11)
O1 Co1 O4 87.46(11)
N2 Co1 O4 176.87(12)
N3 Co1 O4 86.27(12)
O2 Co1 N1 177.00(12)
O1 Co1 N1 92.13(11)
N2 Co1 N1 84.98(13)
N3 Co1 N1 83.06(13)
O4 Co1 N1 91.93(12)
O2 Co1 Co2 58.56(8)
O1 Co1 Co2 33.75(7)
N2 Co1 Co2 103.64(10)
N3 Co1 Co2 148.24(9)
O4 Co1 Co2 77.69(8)
N1 Co1 Co2 124.24(9)
O3 Co2 O1 85.10(11)
O3 Co2 N6 89.73(12)
O1 Co2 N6 174.70(12)
O3 Co2 O5 94.18(11)
O1 Co2 O5 91.23(11)
N6 Co2 O5 90.30(12)
O3 Co2 N4 91.03(12)
O1 Co2 N4 96.54(12)
N6 Co2 N4 82.37(13)
O5 Co2 N4 170.99(12)
O3 Co2 N5 171.52(12)
O1 Co2 N5 88.55(12)
N6 Co2 N5 96.48(14)
O5 Co2 N5 91.56(12)
N4 Co2 N5 84.11(13)
O3 Co2 Co1 59.26(8)
O1 Co2 Co1 33.46(7)
N6 Co2 Co1 142.90(10)
O5 Co2 Co1 73.75(8)
N4 Co2 Co1 115.26(10)
N5 Co2 Co1 116.77(10)
C1 O1 Co1 119.1(2)
C1 O1 Co2 123.3(2)
Co1 O1 Co2 112.79(12)
O3 O2 Co1 111.96(18)
O2 O3 Co2 110.38(18)
C37 O4 Co1 124.9(2)
C37 O5 Co2 131.8(2)
C18 N1 C12 110.1(3)
C18 N1 C11 112.4(3)
C12 N1 C11 110.4(3)
C18 N1 Co1 103.8(2)
C12 N1 Co1 108.6(2)
C11 N1 Co1 111.2(2)
C17 N2 C13 118.9(3)
C17 N2 Co1 125.0(3)
C13 N2 Co1 115.5(3)
C19 N3 C23 120.2(3)
C19 N3 Co1 114.0(3)
C23 N3 Co1 125.7(3)
C31 N4 C25 109.8(3)
C31 N4 C24 110.1(3)
C25 N4 C24 109.7(3)
C31 N4 Co2 104.8(2)
C25 N4 Co2 109.2(2)
C24 N4 Co2 113.1(2)
C30 N5 C26 118.8(4)
C30 N5 Co2 125.7(3)
C26 N5 Co2 114.3(3)
C36 N6 C32 119.4(3)
C36 N6 Co2 127.6(3)
C32 N6 Co2 113.0(3)
O1 C1 C2 118.0(3)
O1 C1 C6 120.9(3)
C2 C1 C6 121.0(3)
C1 C2 C3 118.9(4)
C1 C2 C11 117.8(3)
C3 C2 C11 123.2(4)
C2 C3 C4 121.6(4)
C2 C3 H3A 119.2
C4 C3 H3A 119.2
C5 C4 C3 117.8(4)
C5 C4 C7 121.8(4)
C3 C4 C7 120.3(4)
C6 C5 C4 121.9(4)
C6 C5 H5A 119.1
C4 C5 H5A 119.1
C5 C6 C1 118.7(4)
C5 C6 C24 121.7(4)
C1 C6 C24 119.3(3)
C10 C7 C8 109.5(4)
C10 C7 C9 110.0(4)
C8 C7 C9 107.9(4)
C10 C7 C4 108.9(3)
C8 C7 C4 111.7(4)
C9 C7 C4 108.8(4)
C7 C8 H8A 109.5
C7 C8 H8B 109.5
H8A C8 H8B 109.5
C7 C8 H8C 109.5
H8A C8 H8C 109.5
H8B C8 H8C 109.5
C7 C9 H9A 109.5
C7 C9 H9B 109.5
H9A C9 H9B 109.5
C7 C9 H9C 109.5
H9A C9 H9C 109.5
H9B C9 H9C 109.5
C7 C10 H10A 109.5
C7 C10 H10B 109.5
H10A C10 H10B 109.5
C7 C10 H10C 109.5
H10A C10 H10C 109.5
H10B C10 H10C 109.5
C2 C11 N1 109.1(3)
C2 C11 H11A 109.9
N1 C11 H11A 109.9
C2 C11 H11B 109.9
N1 C11 H11B 109.9
H11A C11 H11B 108.3
C13 C12 N1 110.1(3)
C13 C12 H12A 109.6
N1 C12 H12A 109.6
C13 C12 H12B 109.6
N1 C12 H12B 109.6
H12A C12 H12B 108.1
N2 C13 C14 121.6(4)
N2 C13 C12 115.5(3)
C14 C13 C12 122.9(4)
C15 C14 C13 118.8(4)
C15 C14 H14A 120.6
C13 C14 H14A 120.6
C14 C15 C16 119.3(4)
C14 C15 H15A 120.4
C16 C15 H15A 120.4
C17 C16 C15 118.8(4)
C17 C16 H16A 120.6
C15 C16 H16A 120.6
N2 C17 C16 122.3(4)
N2 C17 H17A 118.8
C16 C17 H17A 118.8
N1 C18 C19 107.6(3)
N1 C18 H18A 110.2
C19 C18 H18A 110.2
N1 C18 H18B 110.2
C19 C18 H18B 110.2
H18A C18 H18B 108.5
N3 C19 C20 120.8(4)
N3 C19 C18 114.7(3)
C20 C19 C18 124.6(4)
C19 C20 C21 119.1(4)
C19 C20 H20A 120.4
C21 C20 H20A 120.4
C22 C21 C20 119.5(4)
C22 C21 H21A 120.2
C20 C21 H21A 120.2
C21 C22 C23 119.4(4)
C21 C22 H22A 120.3
C23 C22 H22A 120.3
N3 C23 C22 120.9(4)
N3 C23 H23A 119.5
C22 C23 H23A 119.5
N4 C24 C6 113.9(3)
N4 C24 H24A 108.8
C6 C24 H24A 108.8
N4 C24 H24B 108.8
C6 C24 H24B 108.8
H24A C24 H24B 107.7
C26 C25 N4 110.5(3)
C26 C25 H25A 109.6
N4 C25 H25A 109.6
C26 C25 H25B 109.6
N4 C25 H25B 109.6
H25A C25 H25B 108.1
N5 C26 C27 121.7(4)
N5 C26 C25 114.4(4)
C27 C26 C25 123.9(4)
C28 C27 C26 119.0(5)
C28 C27 H27A 120.5
C26 C27 H27A 120.5
C27 C28 C29 119.9(5)
C27 C28 H28A 120.1
C29 C28 H28A 120.1
C30 C29 C28 118.0(5)
C30 C29 H29A 121.0
C28 C29 H29A 121.0
N5 C30 C29 122.7(4)
N5 C30 H30A 118.7
C29 C30 H30A 118.7
N4 C31 C32 106.3(3)
N4 C31 H31A 110.5
C32 C31 H31A 110.5
N4 C31 H31B 110.5
C32 C31 H31B 110.5
H31A C31 H31B 108.7
N6 C32 C33 121.4(4)
N6 C32 C31 113.8(3)
C33 C32 C31 124.8(4)
C32 C33 C34 118.7(4)
C32 C33 H33A 120.7
C34 C33 H33A 120.7
C35 C34 C33 119.7(4)
C35 C34 H34A 120.2
C33 C34 H34A 120.2
C36 C35 C34 119.2(4)
C36 C35 H35A 120.4
C34 C35 H35A 120.4
N6 C36 C35 121.7(4)
N6 C36 H36A 119.1
C35 C36 H36A 119.1
O5 C37 O4 127.1(3)
O5 C37 C38 115.5(3)
O4 C37 C38 117.3(3)
C39 C38 C47 120.0(3)
C39 C38 C37 117.8(3)
C47 C38 C37 122.1(3)
C38 C39 C40 121.6(4)
C38 C39 H39A 119.2
C40 C39 H39A 119.2
C41 C40 C39 120.0(4)
C41 C40 H40A 120.0
C39 C40 H40A 120.0
C40 C41 C42 121.1(4)
C40 C41 H41A 119.4
C42 C41 H41A 119.4
C43 C42 C41 121.3(4)
C43 C42 C47 119.6(4)
C41 C42 C47 119.1(4)
C44 C43 C42 121.1(4)
C44 C43 H43A 119.5
C42 C43 H43A 119.5
C43 C44 C45 120.8(4)
C43 C44 H44A 119.6
C45 C44 H44A 119.6
C46 C45 C44 119.8(4)
C46 C45 H45A 120.1
C44 C45 H45A 120.1
C45 C46 C47 121.4(4)
C45 C46 H46A 119.3
C47 C46 H46A 119.3
C46 C47 C38 124.5(3)
C46 C47 C42 117.3(4)
C38 C47 C42 118.1(3)
O2' Co1' O1' 90.96(11)
O2' Co1' N3' 93.93(12)
O1' Co1' N3' 171.36(13)
O2' Co1' N2' 95.21(12)
O1' Co1' N2' 93.20(12)
N3' Co1' N2' 93.46(13)
O2' Co1' O4' 87.66(11)
O1' Co1' O4' 87.46(11)
N3' Co1' O4' 85.62(12)
N2' Co1' O4' 177.04(12)
O2' Co1' N1' 176.56(12)
O1' Co1' N1' 92.44(12)
N3' Co1' N1' 82.64(13)
N2' Co1' N1' 85.14(13)
O4' Co1' N1' 91.95(11)
O2' Co1' Co2' 58.64(8)
O1' Co1' Co2' 33.83(7)
N3' Co1' Co2' 147.92(9)
N2' Co1' Co2' 104.53(10)
O4' Co1' Co2' 77.58(7)
N1' Co1' Co2' 124.59(9)
O3' Co2' O1' 84.91(11)
O3' Co2' O5' 94.27(11)
O1' Co2' O5' 91.82(11)
O3' Co2' N6' 89.98(13)
O1' Co2' N6' 174.86(13)
O5' Co2' N6' 89.12(12)
O3' Co2' N4' 91.09(13)
O1' Co2' N4' 96.89(12)
O5' Co2' N4' 170.15(13)
N6' Co2' N4' 82.61(13)
O3' Co2' N5' 171.79(13)
O1' Co2' N5' 88.72(13)
O5' Co2' N5' 91.09(13)
N6' Co2' N5' 96.32(14)
N4' Co2' N5' 84.54(14)
O3' Co2' Co1' 58.88(8)
O1' Co2' Co1' 33.87(8)
O5' Co2' Co1' 73.96(8)
N6' Co2' Co1' 142.25(10)
N4' Co2' Co1' 115.89(10)
N5' Co2' Co1' 117.04(10)
C1' O1' Co2' 123.5(2)
C1' O1' Co1' 118.2(2)
Co2' O1' Co1' 112.30(12)
O3' O2' Co1' 111.51(18)
O2' O3' Co2' 110.50(18)
C37' O4' Co1' 124.1(2)
C37' O5' Co2' 132.1(2)
C18' N1' C12' 110.1(3)
C18' N1' C11' 113.2(3)
C12' N1' C11' 110.0(3)
C18' N1' Co1' 103.8(2)
C12' N1' Co1' 108.1(2)
C11' N1' Co1' 111.3(2)
C13' N2' C17' 118.9(3)
C13' N2' Co1' 115.5(3)
C17' N2' Co1' 124.9(3)
C19' N3' C23' 119.5(3)
C19' N3' Co1' 113.9(2)
C23' N3' Co1' 126.4(3)
C24' N4' C31' 110.0(3)
C24' N4' C25' 110.6(3)
C31' N4' C25' 109.1(3)
C24' N4' Co2' 113.0(2)
C31' N4' Co2' 104.4(2)
C25' N4' Co2' 109.6(2)
C30' N5' C26' 119.1(4)
C30' N5' Co2' 126.4(3)
C26' N5' Co2' 113.8(3)
C36' N6' C32' 119.9(3)
C36' N6' Co2' 126.8(3)
C32' N6' Co2' 113.2(3)
O1' C1' C6' 121.3(3)
O1' C1' C2' 117.4(3)
C6' C1' C2' 121.3(3)
C3' C2' C1' 118.4(3)
C3' C2' C11' 123.5(4)
C1' C2' C11' 117.8(3)
C4' C3' C2' 121.6(4)
C4' C3' H3A' 119.2
C2' C3' H3A' 119.2
C5' C4' C3' 117.9(4)
C5' C4' C7' 121.6(4)
C3' C4' C7' 120.4(4)
C4' C5' C6' 122.6(4)
C4' C5' H5A' 118.7
C6' C5' H5A' 118.7
C1' C6' C5' 118.0(4)
C1' C6' C24' 120.0(3)
C5' C6' C24' 121.6(4)
C9' C7' C10' 108.6(4)
C9' C7' C4' 112.1(3)
C10' C7' C4' 108.2(3)
C9' C7' C8' 107.5(4)
C10' C7' C8' 110.6(4)
C4' C7' C8' 109.8(3)
C7' C8' H8A' 109.5
C7' C8' H8B' 109.5
H8A' C8' H8B' 109.5
C7' C8' H8C' 109.5
H8A' C8' H8C' 109.5
H8B' C8' H8C' 109.5
C7' C9' H9A' 109.5
C7' C9' H9B' 109.5
H9A' C9' H9B' 109.5
C7' C9' H9C' 109.5
H9A' C9' H9C' 109.5
H9B' C9' H9C' 109.5
C7' C10' H10D 109.5
C7' C10' H10E 109.5
H10D C10' H10E 109.5
C7' C10' H10F 109.5
H10D C10' H10F 109.5
H10E C10' H10F 109.5
C2' C11' N1' 110.2(3)
C2' C11' H11C 109.6
N1' C11' H11C 109.6
C2' C11' H11D 109.6
N1' C11' H11D 109.6
H11C C11' H11D 108.1
C13' C12' N1' 110.4(3)
C13' C12' H12C 109.6
N1' C12' H12C 109.6
C13' C12' H12D 109.6
N1' C12' H12D 109.6
H12C C12' H12D 108.1
N2' C13' C14' 121.1(4)
N2' C13' C12' 115.2(3)
C14' C13' C12' 123.7(4)
C13' C14' C15' 119.7(4)
C13' C14' H14B 120.2
C15' C14' H14B 120.2
C16' C15' C14' 119.2(4)
C16' C15' H15B 120.4
C14' C15' H15B 120.4
C15' C16' C17' 119.4(4)
C15' C16' H16B 120.3
C17' C16' H16B 120.3
N2' C17' C16' 121.7(4)
N2' C17' H17B 119.2
C16' C17' H17B 119.2
N1' C18' C19' 107.7(3)
N1' C18' H18C 110.2
C19' C18' H18C 110.2
N1' C18' H18D 110.2
C19' C18' H18D 110.2
H18C C18' H18D 108.5
N3' C19' C20' 120.9(4)
N3' C19' C18' 114.6(3)
C20' C19' C18' 124.6(4)
C21' C20' C19' 119.3(4)
C21' C20' H20B 120.3
C19' C20' H20B 120.3
C22' C21' C20' 120.0(4)
C22' C21' H21B 120.0
C20' C21' H21B 120.0
C21' C22' C23' 118.7(4)
C21' C22' H22B 120.6
C23' C22' H22B 120.6
N3' C23' C22' 121.5(4)
N3' C23' H23B 119.2
C22' C23' H23B 119.2
N4' C24' C6' 114.6(3)
N4' C24' H24C 108.6
C6' C24' H24C 108.6
N4' C24' H24D 108.6
C6' C24' H24D 108.6
H24C C24' H24D 107.6
C26' C25' N4' 110.8(3)
C26' C25' H25C 109.5
N4' C25' H25C 109.5
C26' C25' H25D 109.5
N4' C25' H25D 109.5
H25C C25' H25D 108.1
N5' C26' C27' 121.2(5)
N5' C26' C25' 115.4(4)
C27' C26' C25' 123.4(4)
C28' C27' C26' 119.5(5)
C28' C27' H27B 120.3
C26' C27' H27B 120.3
C27' C28' C29' 119.4(5)
C27' C28' H28B 120.3
C29' C28' H28B 120.3
C30' C29' C28' 117.6(5)
C30' C29' H29B 121.2
C28' C29' H29B 121.2
N5' C30' C29' 123.0(5)
N5' C30' H30B 118.5
C29' C30' H30B 118.5
N4' C31' C32' 107.2(3)
N4' C31' H31C 110.3
C32' C31' H31C 110.3
N4' C31' H31D 110.3
C32' C31' H31D 110.3
H31C C31' H31D 108.5
N6' C32' C33' 121.1(4)
N6' C32' C31' 113.7(3)
C33' C32' C31' 125.3(4)
C32' C33' C34' 119.5(4)
C32' C33' H33B 120.2
C34' C33' H33B 120.2
C35' C34' C33' 118.2(4)
C35' C34' H34B 120.9
C33' C34' H34B 120.9
C34' C35' C36' 120.4(4)
C34' C35' H35B 119.8
C36' C35' H35B 119.8
N6' C36' C35' 120.9(4)
N6' C36' H36B 119.6
C35' C36' H36B 119.6
O4' C37' O5' 126.9(3)
O4' C37' C38' 117.8(3)
O5' C37' C38' 115.2(3)
C39' C38' C47' 120.2(3)
C39' C38' C37' 117.8(3)
C47' C38' C37' 121.9(3)
C38' C39' C40' 121.4(4)
C38' C39' H39B 119.3
C40' C39' H39B 119.3
C41' C40' C39' 119.3(4)
C41' C40' H40B 120.3
C39' C40' H40B 120.3
C40' C41' C42' 121.6(4)
C40' C41' H41B 119.2
C42' C41' H41B 119.2
C43' C42' C41' 121.5(4)
C43' C42' C47' 119.1(4)
C41' C42' C47' 119.4(3)
C44' C43' C42' 121.1(4)
C44' C43' H43B 119.5
C42' C43' H43B 119.5
C43' C44' C45' 120.2(4)
C43' C44' H44B 119.9
C45' C44' H44B 119.9
C46' C45' C44' 120.6(4)
C46' C45' H45B 119.7
C44' C45' H45B 119.7
C45' C46' C47' 120.8(4)
C45' C46' H46B 119.6
C47' C46' H46B 119.6
C46' C47' C42' 118.2(3)
C46' C47' C38' 123.8(3)
C42' C47' C38' 117.9(3)
O12 Cl1 O11 111.7(3)
O12 Cl1 O13 115.2(3)
O11 Cl1 O13 110.7(2)
O12 Cl1 O14 106.4(3)
O11 Cl1 O14 107.8(3)
O13 Cl1 O14 104.4(3)
O21 Cl2 O22 111.2(3)
O21 Cl2 O23 111.0(2)
O22 Cl2 O23 110.2(2)
O21 Cl2 O24 108.0(3)
O22 Cl2 O24 107.6(2)
O23 Cl2 O24 108.6(2)
O32 Cl3 O33 112.3(3)
O32 Cl3 O31 110.7(3)
O33 Cl3 O31 110.5(2)
O32 Cl3 O34 109.2(3)
O33 Cl3 O34 106.2(3)
O31 Cl3 O34 107.7(2)
O43 Cl4 O41 118.7(6)
O43 Cl4 O42 115.9(7)
O41 Cl4 O42 108.2(5)
O43 Cl4 O44 109.4(5)
O41 Cl4 O44 100.9(4)
O42 Cl4 O44 101.3(5)

loop_
_geom_bond_atom_site_label_1
_geom_bond_atom_site_label_2
_geom_bond_distance
Co1 O2 1.863(3)
Co1 O1 1.890(2)
Co1 N2 1.915(3)
Co1 N3 1.917(3)
Co1 O4 1.936(3)
Co1 N1 2.017(3)
Co1 Co2 3.1609(7)
Co2 O3 1.865(3)
Co2 O1 1.905(2)
Co2 N6 1.912(3)
Co2 O5 1.920(3)
Co2 N4 1.956(3)
Co2 N5 1.988(3)
O1 C1 1.366(4)
O2 O3 1.415(3)
O4 C37 1.267(4)
O5 C37 1.260(4)
N1 C18 1.490(5)
N1 C12 1.503(5)
N1 C11 1.516(5)
N2 C17 1.331(5)
N2 C13 1.351(5)
N3 C19 1.345(5)
N3 C23 1.347(5)
N4 C31 1.486(5)
N4 C25 1.499(5)
N4 C24 1.501(5)
N5 C30 1.335(5)
N5 C26 1.340(5)
N6 C36 1.339(5)
N6 C32 1.360(5)
C1 C2 1.379(5)
C1 C6 1.396(5)
C2 C3 1.393(5)
C2 C11 1.505(5)
C3 C4 1.395(6)
C3 H3A 0.9500
C4 C5 1.389(5)
C4 C7 1.543(5)
C5 C6 1.386(5)
C5 H5A 0.9500
C6 C24 1.507(5)
C7 C10 1.528(6)
C7 C8 1.531(6)
C7 C9 1.542(7)
C8 H8A 0.9800
C8 H8B 0.9800
C8 H8C 0.9800
C9 H9A 0.9800
C9 H9B 0.9800
C9 H9C 0.9800
C10 H10A 0.9800
C10 H10B 0.9800
C10 H10C 0.9800
C11 H11A 0.9900
C11 H11B 0.9900
C12 C13 1.488(6)
C12 H12A 0.9900
C12 H12B 0.9900
C13 C14 1.382(5)
C14 C15 1.380(6)
C14 H14A 0.9500
C15 C16 1.381(6)
C15 H15A 0.9500
C16 C17 1.379(6)
C16 H16A 0.9500
C17 H17A 0.9500
C18 C19 1.500(6)
C18 H18A 0.9900
C18 H18B 0.9900
C19 C20 1.381(6)
C20 C21 1.384(6)
C20 H20A 0.9500
C21 C22 1.370(6)
C21 H21A 0.9500
C22 C23 1.378(6)
C22 H22A 0.9500
C23 H23A 0.9500
C24 H24A 0.9900
C24 H24B 0.9900
C25 C26 1.485(6)
C25 H25A 0.9900
C25 H25B 0.9900
C26 C27 1.381(6)
C27 C28 1.363(7)
C27 H27A 0.9500
C28 C29 1.384(8)
C28 H28A 0.9500
C29 C30 1.374(7)
C29 H29A 0.9500
C30 H30A 0.9500
C31 C32 1.497(6)
C31 H31A 0.9900
C31 H31B 0.9900
C32 C33 1.378(6)
C33 C34 1.386(6)
C33 H33A 0.9500
C34 C35 1.378(6)
C34 H34A 0.9500
C35 C36 1.375(6)
C35 H35A 0.9500
C36 H36A 0.9500
C37 C38 1.510(5)
C38 C39 1.370(5)
C38 C47 1.429(5)
C39 C40 1.398(6)
C39 H39A 0.9500
C40 C41 1.358(6)
C40 H40A 0.9500
C41 C42 1.416(6)
C41 H41A 0.9500
C42 C43 1.411(6)
C42 C47 1.432(5)
C43 C44 1.350(6)
C43 H43A 0.9500
C44 C45 1.411(6)
C44 H44A 0.9500
C45 C46 1.372(6)
C45 H45A 0.9500
C46 C47 1.426(5)
C46 H46A 0.9500
Co1' O2' 1.859(2)
Co1' O1' 1.903(3)
Co1' N3' 1.912(3)
Co1' N2' 1.914(3)
Co1' O4' 1.942(3)
Co1' N1' 2.021(3)
Co1' Co2' 3.1601(7)
Co2' O3' 1.867(3)
Co2' O1' 1.902(2)
Co2' O5' 1.906(2)
Co2' N6' 1.921(3)
Co2' N4' 1.959(3)
Co2' N5' 1.984(3)
O1' C1' 1.364(4)
O2' O3' 1.412(3)
O4' C37' 1.265(4)
O5' C37' 1.270(4)
N1' C18' 1.483(5)
N1' C12' 1.500(5)
N1' C11' 1.507(5)
N2' C13' 1.352(5)
N2' C17' 1.355(5)
N3' C19' 1.351(5)
N3' C23' 1.356(5)
N4' C24' 1.485(5)
N4' C31' 1.489(5)
N4' C25' 1.501(5)
N5' C30' 1.330(6)
N5' C26' 1.353(5)
N6' C36' 1.338(5)
N6' C32' 1.353(5)
C1' C6' 1.393(5)
C1' C2' 1.402(5)
C2' C3' 1.401(5)
C2' C11' 1.498(5)
C3' C4' 1.391(6)
C3' H3A' 0.9500
C4' C5' 1.390(6)
C4' C7' 1.537(5)
C5' C6' 1.395(5)
C5' H5A' 0.9500
C6' C24' 1.504(6)
C7' C9' 1.525(6)
C7' C10' 1.532(6)
C7' C8' 1.547(6)
C8' H8A' 0.9800
C8' H8B' 0.9800
C8' H8C' 0.9800
C9' H9A' 0.9800
C9' H9B' 0.9800
C9' H9C' 0.9800
C10' H10D 0.9800
C10' H10E 0.9800
C10' H10F 0.9800
C11' H11C 0.9900
C11' H11D 0.9900
C12' C13' 1.491(5)
C12' H12C 0.9900
C12' H12D 0.9900
C13' C14' 1.377(5)
C14' C15' 1.385(6)
C14' H14B 0.9500
C15' C16' 1.368(6)
C15' H15B 0.9500
C16' C17' 1.378(6)
C16' H16B 0.9500
C17' H17B 0.9500
C18' C19' 1.499(5)
C18' H18C 0.9900
C18' H18D 0.9900
C19' C20' 1.387(5)
C20' C21' 1.384(6)
C20' H20B 0.9500
C21' C22' 1.371(6)
C21' H21B 0.9500
C22' C23' 1.390(6)
C22' H22B 0.9500
C23' H23B 0.9500
C24' H24C 0.9900
C24' H24D 0.9900
C25' C26' 1.482(6)
C25' H25C 0.9900
C25' H25D 0.9900
C26' C27' 1.386(7)
C27' C28' 1.371(8)
C27' H27B 0.9500
C28' C29' 1.400(8)
C28' H28B 0.9500
C29' C30' 1.386(7)
C29' H29B 0.9500
C30' H30B 0.9500
C31' C32' 1.490(5)
C31' H31C 0.9900
C31' H31D 0.9900
C32' C33' 1.380(6)
C33' C34' 1.397(6)
C33' H33B 0.9500
C34' C35' 1.372(6)
C34' H34B 0.9500
C35' C36' 1.387(6)
C35' H35B 0.9500
C36' H36B 0.9500
C37' C38' 1.498(5)
C38' C39' 1.374(5)
C38' C47' 1.435(5)
C39' C40' 1.414(5)
C39' H39B 0.9500
C40' C41' 1.363(6)
C40' H40B 0.9500
C41' C42' 1.415(6)
C41' H41B 0.9500
C42' C43' 1.406(5)
C42' C47' 1.429(5)
C43' C44' 1.367(6)
C43' H43B 0.9500
C44' C45' 1.397(6)
C44' H44B 0.9500
C45' C46' 1.367(5)
C45' H45B 0.9500
C46' C47' 1.418(5)
C46' H46B 0.9500
Cl1 O12 1.383(4)
Cl1 O11 1.405(3)
Cl1 O13 1.409(3)
Cl1 O14 1.441(4)
Cl2 O21 1.410(4)
Cl2 O22 1.411(3)
Cl2 O23 1.413(3)
Cl2 O24 1.446(4)
Cl3 O32 1.385(4)
Cl3 O33 1.409(3)
Cl3 O31 1.428(3)
Cl3 O34 1.441(4)
Cl4 O43 1.319(6)
Cl4 O41 1.407(3)
Cl4 O42 1.429(7)
Cl4 O44 1.511(6)

loop_
_geom_torsion_atom_site_label_1
_geom_torsion_atom_site_label_2
_geom_torsion_atom_site_label_3
_geom_torsion_atom_site_label_4
_geom_torsion
O2 Co1 Co2 O3 -24.91(13)
O1 Co1 Co2 O3 136.04(16)
N2 Co1 Co2 O3 63.12(13)
N3 Co1 Co2 O3 -58.4(2)
O4 Co1 Co2 O3 -119.79(12)
N1 Co1 Co2 O3 156.34(14)
O2 Co1 Co2 O1 -160.95(17)
N2 Co1 Co2 O1 -72.92(17)
N3 Co1 Co2 O1 165.6(2)
O4 Co1 Co2 O1 104.18(16)
N1 Co1 Co2 O1 20.31(17)
O2 Co1 Co2 N6 12.38(19)
O1 Co1 Co2 N6 173.3(2)
N2 Co1 Co2 N6 100.41(19)
N3 Co1 Co2 N6 -21.1(3)
O4 Co1 Co2 N6 -82.49(18)
N1 Co1 Co2 N6 -166.36(19)
O2 Co1 Co2 O5 80.26(12)
O1 Co1 Co2 O5 -118.79(16)
N2 Co1 Co2 O5 168.29(13)
N3 Co1 Co2 O5 46.8(2)
O4 Co1 Co2 O5 -14.61(11)
N1 Co1 Co2 O5 -98.48(14)
O2 Co1 Co2 N4 -99.99(14)
O1 Co1 Co2 N4 60.96(17)
N2 Co1 Co2 N4 -11.96(14)
N3 Co1 Co2 N4 -133.5(2)
O4 Co1 Co2 N4 165.13(13)
N1 Co1 Co2 N4 81.27(15)
O2 Co1 Co2 N5 163.64(14)
O1 Co1 Co2 N5 -35.41(17)
N2 Co1 Co2 N5 -108.33(14)
N3 Co1 Co2 N5 130.2(2)
O4 Co1 Co2 N5 68.77(13)
N1 Co1 Co2 N5 -15.10(15)
O2 Co1 O1 C1 -140.0(3)
N2 Co1 O1 C1 -44.6(3)
O4 Co1 O1 C1 132.3(3)
N1 Co1 O1 C1 40.5(3)
Co2 Co1 O1 C1 -156.2(3)
O2 Co1 O1 Co2 16.17(14)
N2 Co1 O1 Co2 111.63(15)
O4 Co1 O1 Co2 -71.48(14)
N1 Co1 O1 Co2 -163.32(14)
O3 Co2 O1 C1 118.2(3)
O5 Co2 O1 C1 -147.7(3)
N4 Co2 O1 C1 27.8(3)
N5 Co2 O1 C1 -56.1(3)
Co1 Co2 O1 C1 155.0(3)
O3 Co2 O1 Co1 -36.79(13)
O5 Co2 O1 Co1 57.31(14)
N4 Co2 O1 Co1 -127.26(15)
N5 Co2 O1 Co1 148.84(15)
O1 Co1 O2 O3 20.5(2)
N2 Co1 O2 O3 -71.7(2)
N3 Co1 O2 O3 -166.0(2)
O4 Co1 O2 O3 108.0(2)
Co2 Co1 O2 O3 30.98(16)
Co1 O2 O3 Co2 -52.5(2)
O1 Co2 O3 O2 52.91(18)
N6 Co2 O3 O2 -128.2(2)
O5 Co2 O3 O2 -37.97(19)
N4 Co2 O3 O2 149.39(19)
Co1 Co2 O3 O2 30.32(14)
O2 Co1 O4 C37 -39.3(3)
O1 Co1 O4 C37 51.7(3)
N3 Co1 O4 C37 -133.4(3)
N1 Co1 O4 C37 143.7(3)
Co2 Co1 O4 C37 19.0(3)
O3 Co2 O5 C37 73.3(3)
O1 Co2 O5 C37 -11.9(3)
N6 Co2 O5 C37 163.1(3)
N5 Co2 O5 C37 -100.4(3)
Co1 Co2 O5 C37 17.0(3)
O1 Co1 N1 C18 139.4(2)
N2 Co1 N1 C18 -128.7(2)
N3 Co1 N1 C18 -34.2(2)
O4 Co1 N1 C18 51.8(2)
Co2 Co1 N1 C18 128.2(2)
O1 Co1 N1 C12 -103.5(2)
N2 Co1 N1 C12 -11.5(2)
N3 Co1 N1 C12 83.0(2)
O4 Co1 N1 C12 169.0(2)
Co2 Co1 N1 C12 -114.6(2)
O1 Co1 N1 C11 18.3(2)
N2 Co1 N1 C11 110.2(2)
N3 Co1 N1 C11 -155.3(3)
O4 Co1 N1 C11 -69.3(2)
Co2 Co1 N1 C11 7.1(3)
O2 Co1 N2 C17 9.6(3)
O1 Co1 N2 C17 -81.4(3)
N3 Co1 N2 C17 104.0(3)
N1 Co1 N2 C17 -173.4(3)
Co2 Co1 N2 C17 -49.3(3)
O2 Co1 N2 C13 -179.3(3)
O1 Co1 N2 C13 89.7(3)
N3 Co1 N2 C13 -84.9(3)
N1 Co1 N2 C13 -2.2(3)
Co2 Co1 N2 C13 121.8(3)
O2 Co1 N3 C19 -159.9(3)
N2 Co1 N3 C19 104.3(3)
O4 Co1 N3 C19 -72.5(3)
N1 Co1 N3 C19 19.9(3)
Co2 Co1 N3 C19 -131.8(2)
O2 Co1 N3 C23 18.1(3)
N2 Co1 N3 C23 -77.6(3)
O4 Co1 N3 C23 105.5(3)
N1 Co1 N3 C23 -162.1(3)
Co2 Co1 N3 C23 46.3(4)
O3 Co2 N4 C31 51.0(2)
O1 Co2 N4 C31 136.2(2)
N6 Co2 N4 C31 -38.6(2)
N5 Co2 N4 C31 -136.0(3)
Co1 Co2 N4 C31 107.1(2)
O3 Co2 N4 C25 168.6(3)
O1 Co2 N4 C25 -106.3(3)
N6 Co2 N4 C25 79.0(3)
N5 Co2 N4 C25 -18.4(3)
Co1 Co2 N4 C25 -135.3(2)
O3 Co2 N4 C24 -68.9(3)
O1 Co2 N4 C24 16.3(3)
N6 Co2 N4 C24 -158.5(3)
N5 Co2 N4 C24 104.1(3)
Co1 Co2 N4 C24 -12.8(3)
O1 Co2 N5 C30 -66.6(4)
N6 Co2 N5 C30 115.1(4)
O5 Co2 N5 C30 24.6(4)
N4 Co2 N5 C30 -163.3(4)
Co1 Co2 N5 C30 -47.9(4)
O1 Co2 N5 C26 100.9(3)
N6 Co2 N5 C26 -77.4(3)
O5 Co2 N5 C26 -167.9(3)
N4 Co2 N5 C26 4.2(3)
Co1 Co2 N5 C26 119.5(3)
O3 Co2 N6 C36 111.6(3)
O5 Co2 N6 C36 17.5(3)
N4 Co2 N6 C36 -157.3(3)
N5 Co2 N6 C36 -74.2(3)
Co1 Co2 N6 C36 80.3(4)
O3 Co2 N6 C32 -66.0(3)
O5 Co2 N6 C32 -160.2(3)
N4 Co2 N6 C32 25.0(3)
N5 Co2 N6 C32 108.2(3)
Co1 Co2 N6 C32 -97.4(3)
Co1 O1 C1 C2 -58.5(4)
Co2 O1 C1 C2 148.0(3)
Co1 O1 C1 C6 119.0(3)
Co2 O1 C1 C6 -34.6(5)
O1 C1 C2 C3 -179.6(3)
C6 C1 C2 C3 3.0(6)
O1 C1 C2 C11 5.2(5)
C6 C1 C2 C11 -172.2(3)
C1 C2 C3 C4 1.6(6)
C11 C2 C3 C4 176.5(4)
C2 C3 C4 C5 -3.9(6)
C2 C3 C4 C7 179.3(4)
C3 C4 C5 C6 1.8(6)
C7 C4 C5 C6 178.5(4)
C4 C5 C6 C1 2.6(6)
C4 C5 C6 C24 -170.5(4)
O1 C1 C6 C5 177.6(3)
C2 C1 C6 C5 -5.0(6)
O1 C1 C6 C24 -9.2(5)
C2 C1 C6 C24 168.2(4)
C5 C4 C7 C10 -106.9(5)
C3 C4 C7 C10 69.7(5)
C5 C4 C7 C8 14.1(5)
C3 C4 C7 C8 -169.3(4)
C5 C4 C7 C9 133.1(4)
C3 C4 C7 C9 -50.3(5)
C1 C2 C11 N1 59.0(4)
C3 C2 C11 N1 -116.0(4)
C18 N1 C11 C2 -179.8(3)
C12 N1 C11 C2 56.8(4)
Co1 N1 C11 C2 -63.9(3)
C18 N1 C12 C13 135.0(3)
C11 N1 C12 C13 -100.3(4)
Co1 N1 C12 C13 21.9(4)
C17 N2 C13 C14 5.8(6)
Co1 N2 C13 C14 -165.9(3)
C17 N2 C13 C12 -172.0(3)
Co1 N2 C13 C12 16.3(4)
N1 C12 C13 N2 -25.4(4)
N1 C12 C13 C14 156.8(4)
N2 C13 C14 C15 -4.2(6)
C12 C13 C14 C15 173.4(4)
C13 C14 C15 C16 0.0(7)
C14 C15 C16 C17 2.5(7)
C13 N2 C17 C16 -3.2(6)
Co1 N2 C17 C16 167.7(3)
C15 C16 C17 N2 -1.0(7)
C12 N1 C18 C19 -74.5(4)
C11 N1 C18 C19 162.0(3)
Co1 N1 C18 C19 41.7(3)
C23 N3 C19 C20 2.0(6)
Co1 N3 C19 C20 -179.8(3)
C23 N3 C19 C18 -177.6(3)
Co1 N3 C19 C18 0.5(4)
N1 C18 C19 N3 -29.6(4)
N1 C18 C19 C20 150.8(4)
N3 C19 C20 C21 -2.3(6)
C18 C19 C20 C21 177.3(4)
C19 C20 C21 C22 0.4(7)
C20 C21 C22 C23 1.8(7)
C19 N3 C23 C22 0.2(6)
Co1 N3 C23 C22 -177.7(3)
C21 C22 C23 N3 -2.1(6)
C31 N4 C24 C6 -172.4(3)
C25 N4 C24 C6 66.7(4)
Co2 N4 C24 C6 -55.6(4)
C5 C6 C24 N4 -128.8(4)
C1 C6 C24 N4 58.2(5)
C31 N4 C25 C26 143.4(4)
C24 N4 C25 C26 -95.5(4)
Co2 N4 C25 C26 29.0(4)
C30 N5 C26 C27 -1.6(7)
Co2 N5 C26 C27 -170.0(4)
C30 N5 C26 C25 -179.7(4)
Co2 N5 C26 C25 11.9(5)
N4 C25 C26 N5 -27.1(5)
N4 C25 C26 C27 154.9(5)
N5 C26 C27 C28 0.7(9)
C25 C26 C27 C28 178.6(6)
C26 C27 C28 C29 0.1(11)
C27 C28 C29 C30 0.0(11)
C26 N5 C30 C29 1.7(7)
Co2 N5 C30 C29 168.7(4)
C28 C29 C30 N5 -0.9(9)
C25 N4 C31 C32 -72.9(4)
C24 N4 C31 C32 166.2(3)
Co2 N4 C31 C32 44.3(3)
C36 N6 C32 C33 -1.4(6)
Co2 N6 C32 C33 176.4(3)
C36 N6 C32 C31 177.7(4)
Co2 N6 C32 C31 -4.4(4)
N4 C31 C32 N6 -27.1(5)
N4 C31 C32 C33 152.1(4)
N6 C32 C33 C34 0.9(7)
C31 C32 C33 C34 -178.1(4)
C32 C33 C34 C35 -0.2(7)
C33 C34 C35 C36 -0.1(7)
C32 N6 C36 C35 1.2(6)
Co2 N6 C36 C35 -176.4(3)
C34 C35 C36 N6 -0.4(6)
Co2 O5 C37 O4 -9.5(6)
Co2 O5 C37 C38 166.6(2)
Co1 O4 C37 O5 -15.7(5)
Co1 O4 C37 C38 168.3(2)
O5 C37 C38 C39 -36.7(5)
O4 C37 C38 C39 139.8(4)
O5 C37 C38 C47 145.5(4)
O4 C37 C38 C47 -38.0(5)
C47 C38 C39 C40 3.2(6)
C37 C38 C39 C40 -174.6(4)
C38 C39 C40 C41 -1.3(7)
C39 C40 C41 C42 -1.4(7)
C40 C41 C42 C43 -177.1(4)
C40 C41 C42 C47 2.2(6)
C41 C42 C43 C44 178.0(4)
C47 C42 C43 C44 -1.2(6)
C42 C43 C44 C45 -0.3(7)
C43 C44 C45 C46 0.9(7)
C44 C45 C46 C47 0.0(6)
C45 C46 C47 C38 -178.2(4)
C45 C46 C47 C42 -1.4(6)
C39 C38 C47 C46 174.4(4)
C37 C38 C47 C46 -7.9(6)
C39 C38 C47 C42 -2.4(6)
C37 C38 C47 C42 175.3(3)
C43 C42 C47 C46 2.0(6)
C41 C42 C47 C46 -177.2(4)
C43 C42 C47 C38 179.0(4)
C41 C42 C47 C38 -0.2(6)
O2' Co1' Co2' O3' 25.29(13)
O1' Co1' Co2' O3' -135.51(17)
N3' Co1' Co2' O3' 60.1(2)
N2' Co1' Co2' O3' -61.95(13)
O4' Co1' Co2' O3' 120.18(12)
N1' Co1' Co2' O3' -156.11(14)
O2' Co1' Co2' O1' 160.80(17)
N3' Co1' Co2' O1' -164.4(2)
N2' Co1' Co2' O1' 73.55(17)
O4' Co1' Co2' O1' -104.31(16)
N1' Co1' Co2' O1' -20.60(17)
O2' Co1' Co2' O5' -80.02(12)
O1' Co1' Co2' O5' 119.18(16)
N3' Co1' Co2' O5' -45.2(2)
N2' Co1' Co2' O5' -167.26(13)
O4' Co1' Co2' O5' 14.87(11)
N1' Co1' Co2' O5' 98.59(13)
O2' Co1' Co2' N6' -13.44(19)
O1' Co1' Co2' N6' -174.2(2)
N3' Co1' Co2' N6' 21.4(3)
N2' Co1' Co2' N6' -100.68(19)
O4' Co1' Co2' N6' 81.45(18)
N1' Co1' Co2' N6' 165.16(19)
O2' Co1' Co2' N4' 99.72(14)
O1' Co1' Co2' N4' -61.07(17)
N3' Co1' Co2' N4' 134.5(2)
N2' Co1' Co2' N4' 12.48(15)
O4' Co1' Co2' N4' -165.39(13)
N1' Co1' Co2' N4' -81.67(15)
O2' Co1' Co2' N5' -162.86(14)
O1' Co1' Co2' N5' 36.34(17)
N3' Co1' Co2' N5' -128.1(2)
N2' Co1' Co2' N5' 109.89(15)
O4' Co1' Co2' N5' -67.97(13)
N1' Co1' Co2' N5' 15.74(15)
O3' Co2' O1' C1' -115.1(3)
O5' Co2' O1' C1' 150.8(3)
N4' Co2' O1' C1' -24.6(3)
N5' Co2' O1' C1' 59.7(3)
Co1' Co2' O1' C1' -152.2(4)
O3' Co2' O1' Co1' 37.04(14)
O5' Co2' O1' Co1' -57.08(14)
N4' Co2' O1' Co1' 127.52(15)
N5' Co2' O1' Co1' -148.14(15)
O2' Co1' O1' C1' 137.5(3)
N2' Co1' O1' C1' 42.2(3)
O4' Co1' O1' C1' -134.9(3)
N1' Co1' O1' C1' -43.1(3)
Co2' Co1' O1' C1' 153.8(3)
O2' Co1' O1' Co2' -16.31(14)
N2' Co1' O1' Co2' -111.59(15)
O4' Co1' O1' Co2' 71.30(14)
N1' Co1' O1' Co2' 163.15(14)
O1' Co1' O2' O3' -20.8(2)
N3' Co1' O2' O3' 166.4(2)
N2' Co1' O2' O3' 72.5(2)
O4' Co1' O2' O3' -108.2(2)
Co2' Co1' O2' O3' -31.33(15)
Co1' O2' O3' Co2' 53.3(2)
O1' Co2' O3' O2' -53.93(19)
O5' Co2' O3' O2' 37.52(19)
N6' Co2' O3' O2' 126.6(2)
N4' Co2' O3' O2' -150.8(2)
Co1' Co2' O3' O2' -30.85(15)
O2' Co1' O4' C37' 36.7(3)
O1' Co1' O4' C37' -54.3(3)
N3' Co1' O4' C37' 130.9(3)
N1' Co1' O4' C37' -146.7(3)
Co2' Co1' O4' C37' -21.6(3)
O3' Co2' O5' C37' -70.5(3)
O1' Co2' O5' C37' 14.5(3)
N6' Co2' O5' C37' -160.4(3)
N5' Co2' O5' C37' 103.3(3)
Co1' Co2' O5' C37' -14.6(3)
O1' Co1' N1' C18' -137.4(2)
N3' Co1' N1' C18' 35.4(2)
N2' Co1' N1' C18' 129.6(2)
O4' Co1' N1' C18' -49.9(2)
Co2' Co1' N1' C18' -126.1(2)
O1' Co1' N1' C12' 105.6(2)
N3' Co1' N1' C12' -81.5(2)
N2' Co1' N1' C12' 12.6(2)
O4' Co1' N1' C12' -166.8(2)
Co2' Co1' N1' C12' 116.9(2)
O1' Co1' N1' C11' -15.3(2)
N3' Co1' N1' C11' 157.6(2)
N2' Co1' N1' C11' -108.3(2)
O4' Co1' N1' C11' 72.2(2)
Co2' Co1' N1' C11' -4.0(3)
O2' Co1' N2' C13' 177.9(3)
O1' Co1' N2' C13' -90.8(3)
N3' Co1' N2' C13' 83.7(3)
N1' Co1' N2' C13' 1.4(3)
Co2' Co1' N2' C13' -123.2(3)
O2' Co1' N2' C17' -11.4(3)
O1' Co1' N2' C17' 79.8(3)
N3' Co1' N2' C17' -105.7(3)
N1' Co1' N2' C17' 172.0(3)
Co2' Co1' N2' C17' 47.5(3)
O2' Co1' N3' C19' 157.9(3)
N2' Co1' N3' C19' -106.6(3)
O4' Co1' N3' C19' 70.6(3)
N1' Co1' N3' C19' -22.0(2)
Co2' Co1' N3' C19' 128.7(2)
O2' Co1' N3' C23' -17.6(3)
N2' Co1' N3' C23' 77.9(3)
O4' Co1' N3' C23' -104.9(3)
N1' Co1' N3' C23' 162.5(3)
Co2' Co1' N3' C23' -46.8(4)
O3' Co2' N4' C24' 66.9(3)
O1' Co2' N4' C24' -18.1(3)
N6' Co2' N4' C24' 156.8(3)
N5' Co2' N4' C24' -106.1(3)
Co1' Co2' N4' C24' 11.3(3)
O3' Co2' N4' C31' -52.6(2)
O1' Co2' N4' C31' -137.6(2)
N6' Co2' N4' C31' 37.3(2)
N5' Co2' N4' C31' 134.4(3)
Co1' Co2' N4' C31' -108.1(2)
O3' Co2' N4' C25' -169.3(3)
O1' Co2' N4' C25' 105.7(3)
N6' Co2' N4' C25' -79.4(3)
N5' Co2' N4' C25' 17.7(3)
Co1' Co2' N4' C25' 135.2(2)
O1' Co2' N5' C30' 67.8(4)
O5' Co2' N5' C30' -24.0(4)
N6' Co2' N5' C30' -113.3(4)
N4' Co2' N5' C30' 164.8(4)
Co1' Co2' N5' C30' 48.5(4)
O1' Co2' N5' C26' -102.9(3)
O5' Co2' N5' C26' 165.3(3)
N6' Co2' N5' C26' 76.0(3)
N4' Co2' N5' C26' -5.9(3)
Co1' Co2' N5' C26' -122.2(3)
O3' Co2' N6' C36' -109.5(3)
O5' Co2' N6' C36' -15.2(3)
N4' Co2' N6' C36' 159.4(3)
N5' Co2' N6' C36' 75.8(3)
Co1' Co2' N6' C36' -77.1(4)
O3' Co2' N6' C32' 67.2(3)
O5' Co2' N6' C32' 161.5(3)
N4' Co2' N6' C32' -23.9(3)
N5' Co2' N6' C32' -107.5(3)
Co1' Co2' N6' C32' 99.6(3)
Co2' O1' C1' C6' 32.6(5)
Co1' O1' C1' C6' -118.1(3)
Co2' O1' C1' C2' -150.6(3)
Co1' O1' C1' C2' 58.8(4)
O1' C1' C2' C3' -178.2(3)
C6' C1' C2' C3' -1.4(6)
O1' C1' C2' C11' -4.3(5)
C6' C1' C2' C11' 172.5(4)
C1' C2' C3' C4' -1.5(6)
C11' C2' C3' C4' -175.1(4)
C2' C3' C4' C5' 2.1(6)
C2' C3' C4' C7' 179.4(4)
C3' C4' C5' C6' 0.3(6)
C7' C4' C5' C6' -176.9(4)
O1' C1' C6' C5' -179.6(4)
C2' C1' C6' C5' 3.7(6)
O1' C1' C6' C24' 8.1(6)
C2' C1' C6' C24' -168.6(4)
C4' C5' C6' C1' -3.1(6)
C4' C5' C6' C24' 169.0(4)
C5' C4' C7' C9' -12.2(6)
C3' C4' C7' C9' 170.6(4)
C5' C4' C7' C10' 107.6(5)
C3' C4' C7' C10' -69.6(5)
C5' C4' C7' C8' -131.6(4)
C3' C4' C7' C8' 51.2(5)
C3' C2' C11' N1' 113.6(4)
C1' C2' C11' N1' -60.0(5)
C18' N1' C11' C2' 178.7(3)
C12' N1' C11' C2' -57.6(4)
Co1' N1' C11' C2' 62.2(3)
C18' N1' C12' C13' -135.9(3)
C11' N1' C12' C13' 98.6(4)
Co1' N1' C12' C13' -23.1(3)
C17' N2' C13' C14' -3.8(6)
Co1' N2' C13' C14' 167.5(3)
C17' N2' C13' C12' 173.0(3)
Co1' N2' C13' C12' -15.8(4)
N1' C12' C13' N2' 26.1(5)
N1' C12' C13' C14' -157.3(4)
N2' C13' C14' C15' 1.9(6)
C12' C13' C14' C15' -174.5(4)
C13' C14' C15' C16' 0.8(7)
C14' C15' C16' C17' -1.6(7)
C13' N2' C17' C16' 2.9(6)
Co1' N2' C17' C16' -167.4(3)
C15' C16' C17' N2' -0.3(7)
C12' N1' C18' C19' 73.7(4)
C11' N1' C18' C19' -162.7(3)
Co1' N1' C18' C19' -41.9(3)
C23' N3' C19' C20' -2.0(5)
Co1' N3' C19' C20' -177.9(3)
C23' N3' C19' C18' 178.0(3)
Co1' N3' C19' C18' 2.1(4)
N1' C18' C19' N3' 28.1(4)
N1' C18' C19' C20' -151.9(4)
N3' C19' C20' C21' 2.7(6)
C18' C19' C20' C21' -177.3(4)
C19' C20' C21' C22' -0.7(6)
C20' C21' C22' C23' -1.8(6)
C19' N3' C23' C22' -0.6(5)
Co1' N3' C23' C22' 174.7(3)
C21' C22' C23' N3' 2.5(6)
C31' N4' C24' C6' 171.6(3)
C25' N4' C24' C6' -67.8(4)
Co2' N4' C24' C6' 55.5(4)
C1' C6' C24' N4' -56.3(5)
C5' C6' C24' N4' 131.7(4)
C24' N4' C25' C26' 99.1(4)
C31' N4' C25' C26' -139.8(4)
Co2' N4' C25' C26' -26.1(4)
C30' N5' C26' C27' 0.6(8)
Co2' N5' C26' C27' 172.0(5)
C30' N5' C26' C25' -179.6(4)
Co2' N5' C26' C25' -8.1(5)
N4' C25' C26' N5' 22.7(5)
N4' C25' C26' C27' -157.5(5)
N5' C26' C27' C28' -3.0(11)
C25' C26' C27' C28' 177.1(7)
C26' C27' C28' C29' 5.7(13)
C27' C28' C29' C30' -5.8(13)
C26' N5' C30' C29' -0.9(8)
Co2' N5' C30' C29' -171.2(5)
C28' C29' C30' N5' 3.5(11)
C24' N4' C31' C32' -165.2(3)
C25' N4' C31' C32' 73.3(4)
Co2' N4' C31' C32' -43.8(3)
C36' N6' C32' C33' 0.9(6)
Co2' N6' C32' C33' -176.0(3)
C36' N6' C32' C31' -179.9(4)
Co2' N6' C32' C31' 3.2(4)
N4' C31' C32' N6' 27.6(5)
N4' C31' C32' C33' -153.2(4)
N6' C32' C33' C34' 1.0(6)
C31' C32' C33' C34' -178.2(4)
C32' C33' C34' C35' -1.1(6)
C33' C34' C35' C36' -0.5(6)
C32' N6' C36' C35' -2.6(6)
Co2' N6' C36' C35' 173.9(3)
C34' C35' C36' N6' 2.4(6)
Co1' O4' C37' O5' 21.4(5)
Co1' O4' C37' C38' -161.1(2)
Co2' O5' C37' O4' 3.7(6)
Co2' O5' C37' C38' -173.9(2)
O4' C37' C38' C39' -138.3(4)
O5' C37' C38' C39' 39.5(5)
O4' C37' C38' C47' 43.4(5)
O5' C37' C38' C47' -138.7(4)
C47' C38' C39' C40' -2.9(6)
C37' C38' C39' C40' 178.8(3)
C38' C39' C40' C41' 0.6(6)
C39' C40' C41' C42' 2.0(6)
C40' C41' C42' C43' 177.0(4)
C40' C41' C42' C47' -2.3(6)
C41' C42' C43' C44' -177.7(4)
C47' C42' C43' C44' 1.6(6)
C42' C43' C44' C45' -0.3(6)
C43' C44' C45' C46' -0.4(6)
C44' C45' C46' C47' -0.3(6)
C45' C46' C47' C42' 1.6(5)
C45' C46' C47' C38' 178.5(4)
C43' C42' C47' C46' -2.2(5)
C41' C42' C47' C46' 177.1(3)
C43' C42' C47' C38' -179.3(3)
C41' C42' C47' C38' 0.1(5)
C39' C38' C47' C46' -174.5(4)
C37' C38' C47' C46' 3.8(6)
C39' C38' C47' C42' 2.4(5)
C37' C38' C47' C42' -179.3(3)

loop_
_platon_squeeze_void_nr
_platon_squeeze_void_average_x
_platon_squeeze_void_average_y
_platon_squeeze_void_average_z
_platon_squeeze_void_volume
_platon_squeeze_void_count_electrons
_platon_squeeze_void_content
1 0.280 -0.232 0.507 287 132 ' '
2 0.720 0.232 0.493 287 131 ' '
3 0.720 0.268 -0.007 287 132 ' '
4 0.280 0.732 1.007 287 132 ' '
